data_7207541
loop_
_publ_author_name
'Wang, Nan'
'Feng, Yue-Chao'
'Shi, Wei'
'Zhao, Bin'
'Cheng, Peng'
'Liao, Dai-Zheng'
'Yan, Shi-Ping'

_publ_section_title
;
 Synthesis, structure, fluorescent and magnetic properties of a series of
 coordination polymers based on a long and flexible bis-triazole ligand
;
_journal_issue 8
_journal_name_full CrystEngComm
_journal_page_first 2769
_journal_paper_doi 10.1039/c2ce06290a
_journal_volume 14
_journal_year 2012
_chemical_formula_sum 'C204 H180 Cl14 Cu8 N72 O63'
_chemical_formula_weight 5652.90
_chemical_name_systematic
;
?
;
_space_group_IT_number 43
_symmetry_cell_setting orthorhombic
_symmetry_space_group_name_Hall 'F 2 -2d'
_symmetry_space_group_name_H-M 'F d d 2'
_atom_sites_solution_hydrogens geom
_atom_sites_solution_primary direct
_atom_sites_solution_secondary difmap
_audit_creation_method SHELXL-97
_cell_angle_alpha 90.00
_cell_angle_beta 90.00
_cell_angle_gamma 90.00
_cell_formula_units_Z 8
_cell_length_a 35.5716(7)
_cell_length_b 34.6846(7)
_cell_length_c 37.7791(8)
_cell_measurement_reflns_used 12429
_cell_measurement_temperature 293(2)
_cell_measurement_theta_max 29.2590
_cell_measurement_theta_min 2.4266
_cell_volume 46611.4(16)
_computing_cell_refinement 'Bruker SMART'
_computing_data_collection 'Bruker SMART'
_computing_data_reduction 'Bruker SAINT'
_computing_molecular_graphics 'Bruker SHELXTL'
_computing_publication_material 'Bruker SHELXTL'
_computing_structure_refinement 'SHELXL-97 (Sheldrick, 1997)'
_computing_structure_solution 'SHELXS-97 (Sheldrick, 1990)'
_diffrn_ambient_temperature 293(2)
_diffrn_detector_area_resol_mean 16.2116
_diffrn_measured_fraction_theta_full 0.996
_diffrn_measured_fraction_theta_max 0.996
_diffrn_measurement_device_type 'SuperNova, Single source at offset), Eos'
_diffrn_measurement_method '\w scans'
_diffrn_radiation_monochromator graphite
_diffrn_radiation_source 'fine-focus sealed tube'
_diffrn_radiation_type MoK\a
_diffrn_radiation_wavelength 0.71073
_diffrn_reflns_av_R_equivalents 0.0334
_diffrn_reflns_av_sigmaI/netI 0.0655
_diffrn_reflns_limit_h_max 35
_diffrn_reflns_limit_h_min -42
_diffrn_reflns_limit_k_max 41
_diffrn_reflns_limit_k_min -25
_diffrn_reflns_limit_l_max 40
_diffrn_reflns_limit_l_min -44
_diffrn_reflns_number 31360
_diffrn_reflns_theta_full 25.01
_diffrn_reflns_theta_max 25.01
_diffrn_reflns_theta_min 2.43
_exptl_absorpt_coefficient_mu 0.976
_exptl_absorpt_correction_T_max 0.9087
_exptl_absorpt_correction_T_min 0.8288
_exptl_absorpt_correction_type multi-scan
_exptl_absorpt_process_details SADABS
_exptl_crystal_colour blue
_exptl_crystal_density_diffrn 1.611
_exptl_crystal_density_method 'not measured'
_exptl_crystal_description bolck
_exptl_crystal_F_000 23050
_exptl_crystal_size_max 0.20
_exptl_crystal_size_mid 0.10
_exptl_crystal_size_min 0.10
_refine_diff_density_max 2.214
_refine_diff_density_min -0.696
_refine_diff_density_rms 0.133
_refine_ls_abs_structure_details 'Flack H D (1983), Acta Cryst. A39, 876-881'
_refine_ls_abs_structure_Flack 0.0(6)
_refine_ls_extinction_method none
_refine_ls_goodness_of_fit_ref 1.034
_refine_ls_hydrogen_treatment constr
_refine_ls_matrix_type full
_refine_ls_number_parameters 1674
_refine_ls_number_reflns 16247
_refine_ls_number_restraints 3425
_refine_ls_restrained_S_all 1.016
_refine_ls_R_factor_all 0.1039
_refine_ls_R_factor_gt 0.0772
_refine_ls_shift/su_max 0.001
_refine_ls_shift/su_mean 0.000
_refine_ls_structure_factor_coef Fsqd
_refine_ls_weighting_details 'calc w=1/[\s^2^(Fo^2^)+(0.1570P)^2^+0.0000P] where P=(Fo^2^+2Fc^2^)/3'
_refine_ls_weighting_scheme calc
_refine_ls_wR_factor_gt 0.2109
_refine_ls_wR_factor_ref 0.2266
_reflns_number_gt 11655
_reflns_number_total 16247
_reflns_threshold_expression >2sigma(I)
_cod_data_source_file c2ce06290a.txt
_cod_data_source_block p090916h
_cod_depositor_comments
;
The following automatic conversions were performed:

'_symmetry_cell_setting' value 'Orthorhombic' changed to
'orthorhombic' according to
/home/saulius/struct/CIF-dictionaries/cif_core.dic dictionary named
'cif_core.dic' version 2.4.1 from 2010-06-29.

Automatic conversion script
Id: cif_fix_values 1715 2011-07-08 13:25:40Z adriana 
;
_cod_original_sg_symbol_H-M Fdd2
_cod_database_code 7207541

loop_
_symmetry_equiv_pos_as_xyz
'x, y, z'
'-x, -y, z'
'-x+1/4, y+1/4, z+1/4'
'x+3/4, -y+3/4, z+1/4'
'x, y+1/2, z+1/2'
'-x, -y+1/2, z+1/2'
'-x+1/4, y+3/4, z+3/4'
'x+3/4, -y+5/4, z+3/4'
'x+1/2, y, z+1/2'
'-x+1/2, -y, z+1/2'
'-x+3/4, y+1/4, z+3/4'
'x+5/4, -y+3/4, z+3/4'
'x+1/2, y+1/2, z'
'-x+1/2, -y+1/2, z'
'-x+3/4, y+3/4, z+1/4'
'x+5/4, -y+5/4, z+1/4'

loop_
_atom_site_label
_atom_site_type_symbol
_atom_site_fract_x
_atom_site_fract_y
_atom_site_fract_z
_atom_site_U_iso_or_equiv
_atom_site_adp_type
_atom_site_occupancy
_atom_site_symmetry_multiplicity
_atom_site_calc_flag
_atom_site_refinement_flags
_atom_site_disorder_group
C1 C 0.6302(4) 1.1663(4) 0.0768(4) 0.063(3) Uani 1 1 d U .
C2 C 0.6400(4) 1.1615(4) 0.0228(4) 0.052(3) Uani 1 1 d U .
C3 C 0.6026(3) 1.1071(3) 0.0466(3) 0.047(2) Uani 1 1 d U .
C4 C 0.6132(4) 1.0805(4) 0.0725(4) 0.057(3) Uani 1 1 d U .
H4 H 0.6302 1.0866 0.0904 0.069 Uiso 1 1 calc R .
C5 C 0.5968(3) 1.0443(4) 0.0698(4) 0.053(3) Uani 1 1 d U .
H5 H 0.6032 1.0262 0.0869 0.064 Uiso 1 1 calc R .
C6 C 0.5720(3) 1.0331(3) 0.0443(3) 0.037(2) Uani 1 1 d U .
C7 C 0.5636(3) 1.0603(3) 0.0193(3) 0.039(2) Uani 1 1 d U .
H7 H 0.5471 1.0540 0.0011 0.047 Uiso 1 1 calc R .
C8 C 0.5787(3) 1.0968(3) 0.0202(3) 0.043(2) Uani 1 1 d U .
H8 H 0.5724 1.1145 0.0027 0.052 Uiso 1 1 calc R .
C9 C 0.5579(3) 0.9922(3) 0.0426(3) 0.041(2) Uani 1 1 d U .
H9A H 0.5451 0.9886 0.0202 0.049 Uiso 1 1 calc R .
H9B H 0.5395 0.9886 0.0612 0.049 Uiso 1 1 calc R .
C10 C 0.5878(3) 0.9608(3) 0.0462(3) 0.038(2) Uani 1 1 d U .
C11 C 0.5832(3) 0.9303(3) 0.0654(3) 0.039(2) Uani 1 1 d U .
H11 H 0.5604 0.9276 0.0772 0.047 Uiso 1 1 calc R .
C12 C 0.6097(3) 0.9012(3) 0.0695(3) 0.040(2) Uani 1 1 d U .
H12 H 0.6057 0.8814 0.0856 0.048 Uiso 1 1 calc R .
C13 C 0.6422(3) 0.9023(3) 0.0492(3) 0.0324(19) Uani 1 1 d U .
C14 C 0.6476(4) 0.9352(4) 0.0303(3) 0.052(3) Uani 1 1 d U .
H14 H 0.6694 0.9373 0.0169 0.063 Uiso 1 1 calc R .
C15 C 0.6234(4) 0.9649(4) 0.0298(3) 0.053(3) Uani 1 1 d U .
H15 H 0.6300 0.9879 0.0189 0.064 Uiso 1 1 calc R .
C16 C 0.6839(3) 0.8555(3) 0.0786(3) 0.027(2) Uani 1 1 d U .
H16 H 0.6764 0.8595 0.1019 0.032 Uiso 1 1 calc R .
C17 C 0.6897(3) 0.8598(3) 0.0217(3) 0.034(2) Uani 1 1 d U .
H17 H 0.6868 0.8679 -0.0016 0.040 Uiso 1 1 calc R .
C18 C 0.7821(3) 0.8179(3) 0.4523(3) 0.027(2) Uani 1 1 d U .
H18 H 0.8061 0.8235 0.4440 0.032 Uiso 1 1 calc R .
C19 C 0.7214(3) 0.8172(3) 0.4601(3) 0.026(2) Uani 1 1 d U .
H19 H 0.6959 0.8226 0.4578 0.031 Uiso 1 1 calc R .
C20 C 0.7431(3) 0.8604(3) 0.4115(3) 0.0249(19) Uani 1 1 d U .
C21 C 0.7684(3) 0.8901(3) 0.4053(3) 0.028(2) Uani 1 1 d U .
H21 H 0.7894 0.8931 0.4196 0.034 Uiso 1 1 calc R .
C22 C 0.7620(3) 0.9150(3) 0.3779(3) 0.034(2) Uani 1 1 d U .
H22 H 0.7788 0.9352 0.3740 0.041 Uiso 1 1 calc R .
C23 C 0.7306(3) 0.9110(3) 0.3553(3) 0.037(2) Uani 1 1 d U .
C24 C 0.7053(3) 0.8810(3) 0.3607(3) 0.043(2) Uani 1 1 d U .
H24 H 0.6840 0.8782 0.3467 0.051 Uiso 1 1 calc R .
C25 C 0.7134(3) 0.8545(3) 0.3888(3) 0.040(2) Uani 1 1 d U .
H25 H 0.6983 0.8329 0.3917 0.048 Uiso 1 1 calc R .
C26 C 0.7238(4) 0.9384(3) 0.3247(3) 0.046(3) Uani 1 1 d U .
H26A H 0.6984 0.9485 0.3269 0.056 Uiso 1 1 calc R .
H26B H 0.7409 0.9600 0.3272 0.056 Uiso 1 1 calc R .
C27 C 0.7283(3) 0.9220(3) 0.2878(3) 0.037(2) Uani 1 1 d U .
C28 C 0.7515(3) 0.8910(3) 0.2805(3) 0.038(2) Uani 1 1 d U .
H28 H 0.7636 0.8784 0.2990 0.046 Uiso 1 1 calc R .
C29 C 0.7570(3) 0.8781(3) 0.2461(3) 0.031(2) Uani 1 1 d U .
H29 H 0.7736 0.8580 0.2414 0.037 Uiso 1 1 calc R .
C30 C 0.7371(3) 0.8958(3) 0.2187(3) 0.0285(19) Uani 1 1 d U .
C31 C 0.7125(3) 0.9262(3) 0.2257(3) 0.037(2) Uani 1 1 d U .
H31 H 0.6989 0.9377 0.2076 0.045 Uiso 1 1 calc R .
C32 C 0.7088(3) 0.9389(3) 0.2605(3) 0.037(2) Uani 1 1 d U .
H32 H 0.6926 0.9593 0.2654 0.044 Uiso 1 1 calc R .
C33 C 0.7432(3) 0.8478(3) 0.1714(3) 0.027(2) Uani 1 1 d U .
H33 H 0.7419 0.8260 0.1856 0.032 Uiso 1 1 calc R .
C34 C 0.7461(3) 0.9067(3) 0.1541(3) 0.032(2) Uani 1 1 d U .
H34 H 0.7467 0.9335 0.1546 0.039 Uiso 1 1 calc R .
C35 C 0.6213(3) 1.2390(3) -0.0420(3) 0.024(2) Uani 1 1 d U .
H35 H 0.6052 1.2339 -0.0232 0.029 Uiso 1 1 calc R .
C36 C 0.6428(3) 1.2500(3) -0.0934(3) 0.026(2) Uani 1 1 d U .
H36 H 0.6438 1.2540 -0.1177 0.032 Uiso 1 1 calc R .
C37 C 0.5740(2) 1.2352(3) -0.0911(3) 0.0212(18) Uani 1 1 d U .
C38 C 0.5711(3) 1.2162(3) -0.1232(3) 0.025(2) Uani 1 1 d U .
H38 H 0.5923 1.2058 -0.1341 0.030 Uiso 1 1 calc R .
C39 C 0.5372(3) 1.2131(3) -0.1380(3) 0.026(2) Uani 1 1 d U .
H39 H 0.5353 1.2008 -0.1599 0.032 Uiso 1 1 calc R .
C40 C 0.5047(3) 1.2269(3) -0.1229(3) 0.0263(19) Uani 1 1 d U .
C41 C 0.5080(3) 1.2444(3) -0.0881(3) 0.023(2) Uani 1 1 d U .
H41 H 0.4867 1.2527 -0.0759 0.028 Uiso 1 1 calc R .
C42 C 0.5429(3) 1.2485(2) -0.0736(3) 0.022(2) Uani 1 1 d U .
H42 H 0.5456 1.2603 -0.0517 0.027 Uiso 1 1 calc R .
C43 C 0.4669(3) 1.2261(3) -0.1417(3) 0.029(2) Uani 1 1 d U .
H43A H 0.4669 1.2462 -0.1595 0.035 Uiso 1 1 calc R .
H43B H 0.4646 1.2016 -0.1539 0.035 Uiso 1 1 calc R .
C44 C 0.4326(3) 1.2313(3) -0.1189(3) 0.033(2) Uani 1 1 d U .
C45 C 0.4236(3) 1.2036(3) -0.0933(3) 0.041(2) Uani 1 1 d U .
H45 H 0.4388 1.1819 -0.0914 0.050 Uiso 1 1 calc R .
C46 C 0.3930(3) 1.2069(3) -0.0707(3) 0.039(2) Uani 1 1 d U .
H46 H 0.3878 1.1881 -0.0538 0.047 Uiso 1 1 calc R .
C47 C 0.3704(3) 1.2394(3) -0.0741(3) 0.0264(19) Uani 1 1 d U .
C48 C 0.3792(3) 1.2676(3) -0.0984(3) 0.031(2) Uani 1 1 d U .
H48 H 0.3644 1.2897 -0.1001 0.037 Uiso 1 1 calc R .
C49 C 0.4102(3) 1.2629(3) -0.1204(3) 0.0248(19) Uani 1 1 d U .
H49 H 0.4158 1.2821 -0.1367 0.030 Uiso 1 1 calc R .
C50 C 0.3237(3) 1.2761(3) -0.0385(3) 0.031(2) Uani 1 1 d U .
H50 H 0.3337 1.3007 -0.0416 0.037 Uiso 1 1 calc R .
C51 C 0.3158(3) 1.2151(3) -0.0411(3) 0.030(2) Uani 1 1 d U .
H51 H 0.3191 1.1892 -0.0465 0.036 Uiso 1 1 calc R .
C52 C 0.7318(3) 0.8207(3) -0.3546(3) 0.025(2) Uani 1 1 d U .
H52 H 0.7076 0.8284 -0.3487 0.030 Uiso 1 1 calc R .
C53 C 0.7926(3) 0.8176(3) -0.3558(3) 0.027(2) Uani 1 1 d U .
H53 H 0.8180 0.8219 -0.3516 0.032 Uiso 1 1 calc R .
C54 C 0.7665(3) 0.8618(3) -0.3107(3) 0.0286(19) Uani 1 1 d U .
C55 C 0.7961(3) 0.8572(3) -0.2875(3) 0.033(2) Uani 1 1 d U .
H55 H 0.8137 0.8375 -0.2901 0.040 Uiso 1 1 calc R .
C56 C 0.7980(3) 0.8831(3) -0.2605(3) 0.040(2) Uani 1 1 d U .
H56 H 0.8182 0.8810 -0.2449 0.048 Uiso 1 1 calc R .
C57 C 0.7718(3) 0.9127(3) -0.2544(3) 0.037(2) Uani 1 1 d U .
C58 C 0.7443(3) 0.9149(3) -0.2780(3) 0.033(2) Uani 1 1 d U .
H58 H 0.7259 0.9336 -0.2746 0.040 Uiso 1 1 calc R .
C59 C 0.7412(3) 0.8913(3) -0.3070(3) 0.029(2) Uani 1 1 d U .
H59 H 0.7224 0.8952 -0.3238 0.035 Uiso 1 1 calc R .
C60 C 0.7761(4) 0.9411(3) -0.2249(3) 0.043(2) Uani 1 1 d U .
H60A H 0.7573 0.9611 -0.2280 0.051 Uiso 1 1 calc R .
H60B H 0.8006 0.9532 -0.2271 0.051 Uiso 1 1 calc R .
C61 C 0.7723(3) 0.9250(3) -0.1870(3) 0.034(2) Uani 1 1 d U .
C62 C 0.7913(3) 0.9425(3) -0.1588(3) 0.036(2) Uani 1 1 d U .
H62 H 0.8065 0.9638 -0.1631 0.043 Uiso 1 1 calc R .
C63 C 0.7878(3) 0.9288(3) -0.1249(3) 0.028(2) Uani 1 1 d U .
H63 H 0.8008 0.9403 -0.1064 0.033 Uiso 1 1 calc R .
C64 C 0.7646(3) 0.8978(3) -0.1188(3) 0.0257(19) Uani 1 1 d U .
C65 C 0.7468(3) 0.8795(3) -0.1454(3) 0.033(2) Uani 1 1 d U .
H65 H 0.7320 0.8579 -0.1409 0.040 Uiso 1 1 calc R .
C66 C 0.7508(3) 0.8934(3) -0.1794(3) 0.034(2) Uani 1 1 d U .
H66 H 0.7384 0.8809 -0.1978 0.041 Uiso 1 1 calc R .
C67 C 0.7575(3) 0.9062(3) -0.0530(3) 0.033(2) Uani 1 1 d U .
H67 H 0.7572 0.9330 -0.0532 0.040 Uiso 1 1 calc R .
C68 C 0.7602(3) 0.8474(3) -0.0692(3) 0.0241(19) Uani 1 1 d U .
H68 H 0.7625 0.8251 -0.0827 0.029 Uiso 1 1 calc R .
C69 C 0.8537(3) 1.1830(3) 0.0192(3) 0.0240(19) Uani 1 1 d U .
H69 H 0.8605 1.1777 -0.0041 0.029 Uiso 1 1 calc R .
C70 C 0.8461(3) 1.1780(3) 0.0760(3) 0.0252(19) Uani 1 1 d U .
H70 H 0.8469 1.1682 0.0989 0.030 Uiso 1 1 calc R .
C71 C 0.8799(3) 1.1235(3) 0.0473(3) 0.036(2) Uani 1 1 d U .
C72 C 0.9026(3) 1.1143(3) 0.0757(3) 0.042(2) Uani 1 1 d U .
H72 H 0.9063 1.1320 0.0938 0.051 Uiso 1 1 calc R .
C73 C 0.9195(4) 1.0788(3) 0.0769(3) 0.050(3) Uani 1 1 d U .
H73 H 0.9352 1.0729 0.0958 0.060 Uiso 1 1 calc R .
C74 C 0.9139(4) 1.0510(4) 0.0503(4) 0.057(2) Uani 1 1 d U .
C75 C 0.8946(4) 1.0636(4) 0.0197(4) 0.056(3) Uani 1 1 d U .
H75 H 0.8948 1.0482 -0.0005 0.068 Uiso 1 1 calc R .
C76 C 0.8757(3) 1.0982(3) 0.0191(3) 0.045(2) Uani 1 1 d U .
H76 H 0.8603 1.1046 0.0001 0.053 Uiso 1 1 calc R .
C77 C 0.9310(4) 1.0107(4) 0.0511(4) 0.068(3) Uani 1 1 d U .
H77A H 0.9483 1.0086 0.0314 0.081 Uiso 1 1 calc R .
H77B H 0.9456 1.0084 0.0727 0.081 Uiso 1 1 calc R .
C78 C 0.9048(4) 0.9771(4) 0.0495(4) 0.062(3) Uani 1 1 d U .
C79 C 0.8694(4) 0.9776(4) 0.0616(4) 0.062(3) Uani 1 1 d U .
H79 H 0.8604 1.0008 0.0706 0.074 Uiso 1 1 calc R .
C80 C 0.8456(4) 0.9472(4) 0.0619(3) 0.056(3) Uani 1 1 d U .
H80 H 0.8211 0.9496 0.0704 0.067 Uiso 1 1 calc R .
C81 C 0.8590(4) 0.9120(4) 0.0490(4) 0.063(3) Uani 1 1 d U .
C82 C 0.8943(5) 0.9092(5) 0.0347(4) 0.074(3) Uani 1 1 d U .
H82 H 0.9029 0.8858 0.0256 0.089 Uiso 1 1 calc R .
C83 C 0.9158(5) 0.9402(4) 0.0340(4) 0.071(3) Uani 1 1 d U .
H83 H 0.9391 0.9385 0.0231 0.085 Uiso 1 1 calc R .
C84 C 0.8161(4) 0.8631(4) 0.0757(4) 0.067(3) Uani 1 1 d U .
H84 H 0.8207 0.8700 0.0991 0.080 Uiso 1 1 calc R .
C85 C 0.8173(4) 0.8582(4) 0.0228(4) 0.068(3) Uani 1 1 d U .
H85 H 0.8241 0.8617 -0.0008 0.081 Uiso 1 1 calc R .
C86 C 1.1466(3) 0.7654(3) 0.1915(3) 0.040(2) Uani 1 1 d U .
H86 H 1.1491 0.7694 0.2157 0.049 Uiso 1 1 calc R .
C87 C 1.1238(3) 0.7605(3) 0.1394(3) 0.0250(19) Uani 1 1 d U .
H87 H 1.1070 0.7604 0.1206 0.030 Uiso 1 1 calc R .
C88 C 1.0771(3) 0.7678(2) 0.1893(3) 0.0218(18) Uani 1 1 d U .
C89 C 1.0731(3) 0.7836(3) 0.2221(3) 0.027(2) Uani 1 1 d U .
H89 H 1.0945 0.7931 0.2333 0.032 Uiso 1 1 calc R .
C90 C 1.0381(3) 0.7865(3) 0.2404(3) 0.033(2) Uani 1 1 d U .
H90 H 1.0360 0.7969 0.2630 0.039 Uiso 1 1 calc R .
C91 C 1.0059(3) 0.7718(3) 0.2205(3) 0.0257(19) Uani 1 1 d U .
C92 C 1.0108(3) 0.7573(3) 0.1877(3) 0.028(2) Uani 1 1 d U .
H92 H 0.9898 0.7493 0.1752 0.034 Uiso 1 1 calc R .
C93 C 1.0467(3) 0.7538(3) 0.1713(3) 0.031(2) Uani 1 1 d U .
H93 H 1.0493 0.7425 0.1491 0.037 Uiso 1 1 calc R .
C94 C 0.9689(3) 0.7735(3) 0.2415(3) 0.036(2) Uani 1 1 d U .
H94A H 0.9672 0.7978 0.2541 0.043 Uiso 1 1 calc R .
H94B H 0.9681 0.7528 0.2587 0.043 Uiso 1 1 calc R .
C95 C 0.9354(3) 0.7696(3) 0.2150(3) 0.032(2) Uani 1 1 d U .
C96 C 0.9270(3) 0.7977(3) 0.1913(3) 0.034(2) Uani 1 1 d U .
H96 H 0.9418 0.8198 0.1904 0.041 Uiso 1 1 calc R .
C97 C 0.8968(3) 0.7942(3) 0.1682(3) 0.036(2) Uani 1 1 d U .
H97 H 0.8925 0.8124 0.1506 0.044 Uiso 1 1 calc R .
C98 C 0.8731(3) 0.7626(3) 0.1722(3) 0.0265(19) Uani 1 1 d U .
C99 C 0.8805(3) 0.7350(3) 0.1987(3) 0.027(2) Uani 1 1 d U .
H99 H 0.8638 0.7148 0.2025 0.032 Uiso 1 1 calc R .
C100 C 0.9127(3) 0.7380(3) 0.2191(3) 0.033(2) Uani 1 1 d U .
H100 H 0.9189 0.7189 0.2354 0.039 Uiso 1 1 calc R .
C101 C 0.8166(3) 0.7887(3) 0.1402(3) 0.026(2) Uani 1 1 d U .
H101 H 0.8200 0.8146 0.1455 0.032 Uiso 1 1 calc R .
C102 C 0.8231(3) 0.7271(3) 0.1379(3) 0.028(2) Uani 1 1 d U .
H102 H 0.8326 0.7024 0.1411 0.033 Uiso 1 1 calc R .
Cl Cl 0.9389(2) 0.2498(3) 0.0489(3) 0.085(2) Uani 0.50 1 d PU .
Cl1 Cl 0.75261(13) 0.37403(8) 0.04750(17) 0.0781(10) Uani 1 1 d U .
Cl2 Cl 0.62888(8) 0.38120(10) 0.17605(10) 0.0504(8) Uani 1 1 d U .
Cl3 Cl 0.85226(8) 0.90148(8) 0.17742(9) 0.0436(7) Uani 1 1 d U .
Cl4 Cl 0.87877(15) 0.49000(18) 0.29956(18) 0.0358(11) Uani 0.50 1 d PU .
Cl5 Cl 0.89986(8) 0.34885(8) 0.17192(9) 0.0451(7) Uani 1 1 d U .
Cl6 Cl 0.86892(12) 0.62781(9) 0.17280(11) 0.0604(9) Uani 1 1 d U .
Cl7 Cl 0.7500 0.7500 0.22035(13) 0.0497(12) Uani 1 2 d SU .
Cl8 Cl 1.0000 0.5000 0.12963(12) 0.0412(11) Uani 1 2 d SU .
Cu1 Cu 0.69099(3) 1.24143(3) 0.00416(3) 0.0241(3) Uani 1 1 d U .
Cu2 Cu 0.75528(3) 0.80433(3) 0.00379(3) 0.0272(3) Uani 1 1 d U .
Cu3 Cu 0.74961(3) 0.80428(3) 0.09735(3) 0.0276(3) Uani 1 1 d U .
Cu4 Cu 1.19320(4) 0.74731(3) 0.09430(3) 0.0291(3) Uani 1 1 d U .
N1 N 0.6491(3) 1.1978(3) 0.0673(3) 0.065(3) Uani 1 1 d U .
N2 N 0.6511(3) 1.1965(3) 0.0304(3) 0.050(2) Uani 1 1 d U .
N3 N 0.6216(3) 1.1443(3) 0.0475(3) 0.050(2) Uani 1 1 d U .
N4 N 0.7111(2) 0.8318(2) 0.0681(2) 0.0273(17) Uani 1 1 d U .
N5 N 0.7137(2) 0.8348(2) 0.0322(2) 0.0290(18) Uani 1 1 d U .
N6 N 0.6688(2) 0.8729(2) 0.0495(2) 0.0258(16) Uani 1 1 d U .
N7 N 0.7739(2) 0.7939(2) 0.4770(2) 0.0215(16) Uani 1 1 d U .
N8 N 0.7355(2) 0.7928(2) 0.4823(2) 0.0284(17) Uani 1 1 d U .
N9 N 0.7492(2) 0.8338(2) 0.4406(2) 0.0239(16) Uani 1 1 d U .
N10 N 0.7464(2) 0.8470(2) 0.1351(2) 0.0264(18) Uani 1 1 d U .
N11 N 0.7491(2) 0.8854(2) 0.1252(2) 0.0304(19) Uani 1 1 d U .
N12 N 0.7420(2) 0.8833(2) 0.1834(2) 0.0299(18) Uani 1 1 d U .
N13 N 0.6581(2) 1.2461(2) -0.0383(2) 0.0224(17) Uani 1 1 d U .
N14 N 0.6717(2) 1.2530(2) -0.0721(2) 0.0278(18) Uani 1 1 d U .
N15 N 0.6106(2) 1.2402(2) -0.0750(2) 0.0190(15) Uani 1 1 d U .
N16 N 0.2886(2) 1.2287(2) -0.0217(2) 0.0316(19) Uani 1 1 d U .
N17 N 0.2932(3) 1.2681(2) -0.0202(2) 0.0334(19) Uani 1 1 d U .
N18 N 0.3383(2) 1.2434(2) -0.0521(2) 0.0261(17) Uani 1 1 d U .
N19 N 0.7397(2) 0.7941(2) -0.3781(2) 0.0240(17) Uani 1 1 d U .
N20 N 0.7783(2) 0.7916(2) -0.3791(2) 0.0214(16) Uani 1 1 d U .
N21 N 0.7641(2) 0.8361(2) -0.3397(2) 0.0233(16) Uani 1 1 d U .
N22 N 0.7553(3) 0.8863(2) -0.0250(3) 0.034(2) Uani 1 1 d U .
N23 N 0.7566(2) 0.8484(2) -0.0364(2) 0.0249(17) Uani 1 1 d U .
N24 N 0.7604(2) 0.8847(2) -0.0823(2) 0.0273(17) Uani 1 1 d U .
N25 N 1.1596(2) 0.7566(2) 0.1366(2) 0.0251(17) Uani 1 1 d U .
N26 N 1.1754(2) 0.7596(3) 0.1695(3) 0.038(2) Uani 1 1 d U .
N27 N 1.1140(2) 0.7646(2) 0.1743(2) 0.0302(17) Uani 1 1 d U .
N28 N 0.7929(2) 0.7351(2) 0.1205(2) 0.0262(18) Uani 1 1 d U .
N29 N 0.7892(2) 0.7747(2) 0.1212(2) 0.0271(18) Uani 1 1 d U .
N30 N 0.8391(2) 0.7597(2) 0.1509(2) 0.0267(17) Uani 1 1 d U .
N31 N 0.8307(2) 1.2112(2) 0.0669(2) 0.0276(17) Uani 1 1 d U .
N32 N 0.8352(2) 1.2147(2) 0.0306(2) 0.0259(16) Uani 1 1 d U .
N33 N 0.8604(2) 1.1604(2) 0.0476(2) 0.0266(16) Uani 1 1 d U .
N34 N 0.7929(4) 0.8344(3) 0.0314(3) 0.065(3) Uani 1 1 d DU .
N35 N 0.7916(4) 0.8371(3) 0.0676(3) 0.065(3) Uani 1 1 d DU .
N36 N 0.8339(3) 0.8792(3) 0.0495(4) 0.066(2) Uani 1 1 d U .
O O 0.9444(8) 0.2242(9) 0.0187(8) 0.120(7) Uani 0.50 1 d PU .
O0AA O 0.9486(6) 0.2699(6) 0.0855(6) 0.084(6) Uani 0.50 1 d PU .
O1 O 0.72023(19) 1.23325(18) 0.04988(19) 0.0335(15) Uani 1 1 d U .
O1AA O 0.9252(8) 0.2829(8) 0.0277(7) 0.114(7) Uani 0.50 1 d PU .
H32A H 0.0225 0.0029 0.1520 0.171 Uiso 0.50 1 d PR .
H34A H 0.7719 0.2494 0.1942 0.171 Uiso 0.50 1 d PR .
H33A H 1.0128 0.3434 0.3113 0.171 Uiso 1 1 d R .
H33B H 1.0058 0.3286 0.2761 0.171 Uiso 1 1 d R .
O2 O 0.7500 0.7500 0.0511(4) 0.040(2) Uani 1 2 d SU .
O3 O 0.7845(5) 0.3845(5) 0.0662(5) 0.165(5) Uani 1 1 d U .
O4 O 0.7296(5) 0.4016(4) 0.0452(4) 0.140(4) Uani 1 1 d U .
O5 O 0.7690(5) 0.3764(4) 0.0095(4) 0.137(4) Uani 1 1 d U .
O6 O 0.7443(4) 0.3350(3) 0.0498(4) 0.096(3) Uani 1 1 d U .
O7 O 0.6063(2) 0.4087(2) 0.1585(2) 0.055(2) Uani 1 1 d U .
O8 O 0.6497(3) 0.3607(3) 0.1532(3) 0.091(3) Uani 1 1 d U .
O9 O 0.6053(3) 0.3607(3) 0.2000(3) 0.067(3) Uani 1 1 d U .
O10 O 0.6546(2) 0.4052(3) 0.1987(2) 0.061(2) Uani 1 1 d U .
O11 O 0.8355(3) 0.9268(3) 0.2031(3) 0.066(3) Uani 1 1 d U .
O12 O 0.8307(2) 0.8669(2) 0.1788(3) 0.061(2) Uani 1 1 d U .
O13 O 0.8893(2) 0.8943(3) 0.1899(3) 0.060(2) Uani 1 1 d U .
O14 O 0.8500(4) 0.9213(3) 0.1464(3) 0.094(3) Uani 1 1 d U .
O15 O 0.8783(5) 0.5099(5) 0.3014(5) 0.041(2) Uani 0.50 1 d PU .
O16 O 0.8597(4) 0.4941(4) 0.2687(4) 0.037(2) Uani 0.50 1 d PU .
O17 O 0.8749(5) 0.4509(5) 0.3092(5) 0.067(4) Uani 0.50 1 d PU .
O18 O 0.9183(4) 0.4963(4) 0.2980(6) 0.045(2) Uani 0.50 1 d PU .
O19 O 0.9172(3) 0.3760(3) 0.1915(3) 0.088(3) Uani 1 1 d U .
O20 O 0.8685(2) 0.3651(3) 0.1545(3) 0.064(3) Uani 1 1 d U .
O21 O 0.9245(3) 0.3303(3) 0.1452(3) 0.073(3) Uani 1 1 d U .
O22 O 0.8840(3) 0.3192(3) 0.1921(4) 0.103(4) Uani 1 1 d U .
O23 O 0.8771(3) 0.6568(3) 0.1477(2) 0.062(2) Uani 1 1 d U .
O24 O 0.8413(3) 0.6026(3) 0.1560(3) 0.072(3) Uani 1 1 d U .
O26 O 0.8467(3) 0.6459(3) 0.2013(3) 0.086(3) Uani 1 1 d U .
O27B O 0.7680(4) 0.7458(4) 0.1885(4) 0.116(4) Uani 1 1 d U 2
O28 O 0.7503(3) 0.7830(3) 0.2407(4) 0.093(4) Uani 1 1 d U .
O29 O 0.9616(4) 0.5138(4) 0.1351(4) 0.132(5) Uani 1 1 d U .
O30 O 0.9911(3) 0.4687(3) 0.1079(3) 0.084(3) Uani 1 1 d U .
O31 O 0.9157(5) 0.2267(5) 0.0647(5) 0.067(5) Uani 0.50 1 d PU .
O32 O 0.0000 0.0000 0.1445(6) 0.101(6) Uani 1 2 d SU .
O33 O 0.9986(3) 0.3241(2) 0.3012(3) 0.063(2) Uani 1 1 d U .
O34 O 0.7500 0.2500 0.2060(3) 0.044(3) Uani 1 2 d SU .
O35 O 0.8971(3) 0.6111(3) 0.1817(4) 0.095(4) Uani 1 1 d U .

loop_
_atom_site_aniso_label
_atom_site_aniso_U_11
_atom_site_aniso_U_22
_atom_site_aniso_U_33
_atom_site_aniso_U_23
_atom_site_aniso_U_13
_atom_site_aniso_U_12
C1 0.067(4) 0.062(4) 0.060(4) 0.002(3) 0.003(4) -0.003(3)
C2 0.055(4) 0.050(4) 0.050(4) -0.001(3) 0.005(3) -0.007(3)
C3 0.049(4) 0.047(3) 0.045(4) 0.002(3) 0.005(3) 0.004(3)
C4 0.056(4) 0.060(4) 0.056(4) 0.008(3) -0.006(3) 0.001(3)
C5 0.053(4) 0.053(4) 0.054(4) 0.005(3) -0.004(3) 0.001(3)
C6 0.036(3) 0.040(3) 0.034(4) 0.004(3) 0.003(3) 0.005(3)
C7 0.042(4) 0.040(4) 0.035(4) -0.001(3) -0.002(3) 0.004(3)
C8 0.048(4) 0.042(4) 0.039(4) 0.007(3) -0.001(3) 0.007(3)
C9 0.039(4) 0.046(4) 0.037(4) 0.002(3) -0.001(3) 0.005(3)
C10 0.037(3) 0.041(3) 0.037(3) 0.003(3) 0.001(3) 0.006(3)
C11 0.038(4) 0.039(3) 0.039(4) 0.000(3) 0.001(3) -0.003(3)
C12 0.041(4) 0.038(3) 0.040(4) 0.004(3) -0.001(3) -0.002(3)
C13 0.033(3) 0.037(3) 0.027(3) 0.000(3) -0.004(3) 0.001(3)
C14 0.052(4) 0.056(4) 0.049(4) 0.012(3) 0.011(3) 0.008(3)
C15 0.054(4) 0.055(4) 0.051(4) 0.018(3) 0.010(3) 0.008(3)
C16 0.029(3) 0.032(3) 0.020(3) 0.001(3) -0.003(3) -0.001(3)
C17 0.037(4) 0.036(3) 0.028(4) -0.002(3) 0.003(3) 0.003(3)
C18 0.028(3) 0.030(3) 0.022(3) 0.001(3) 0.003(3) -0.001(3)
C19 0.025(3) 0.027(3) 0.025(3) 0.004(3) 0.003(3) 0.001(3)
C20 0.028(3) 0.030(3) 0.017(3) 0.001(3) 0.001(3) 0.005(3)
C21 0.025(3) 0.030(3) 0.030(4) -0.001(3) 0.000(3) -0.003(3)
C22 0.037(4) 0.033(3) 0.031(4) -0.006(3) 0.005(3) -0.002(3)
C23 0.045(4) 0.036(3) 0.031(4) 0.000(3) 0.005(3) 0.001(3)
C24 0.044(4) 0.047(4) 0.036(4) -0.002(3) -0.002(3) -0.003(3)
C25 0.040(4) 0.045(4) 0.035(4) 0.001(3) 0.002(3) -0.005(3)
C26 0.056(4) 0.042(4) 0.042(4) 0.003(3) 0.006(3) 0.006(3)
C27 0.046(4) 0.037(3) 0.027(4) 0.007(3) 0.000(3) 0.003(3)
C28 0.045(4) 0.039(4) 0.030(4) 0.003(3) -0.001(3) 0.004(3)
C29 0.035(3) 0.028(3) 0.030(4) -0.001(3) 0.001(3) 0.008(3)
C30 0.033(3) 0.028(3) 0.025(3) 0.001(3) 0.000(3) -0.003(3)
C31 0.040(4) 0.039(4) 0.033(4) 0.005(3) -0.002(3) 0.002(3)
C32 0.042(4) 0.036(3) 0.032(4) 0.001(3) 0.000(3) 0.006(3)
C33 0.025(3) 0.027(3) 0.027(4) 0.000(3) -0.004(3) 0.001(3)
C34 0.041(4) 0.028(3) 0.027(4) -0.001(3) 0.001(3) -0.002(3)
C35 0.020(3) 0.031(3) 0.021(3) 0.004(3) 0.002(3) -0.001(3)
C36 0.025(3) 0.033(3) 0.020(3) 0.003(3) -0.004(3) -0.002(3)
C37 0.017(3) 0.022(3) 0.024(3) 0.001(3) -0.005(3) -0.005(3)
C38 0.021(3) 0.027(3) 0.027(4) 0.002(3) 0.003(3) 0.000(3)
C39 0.027(3) 0.026(3) 0.026(4) -0.006(3) -0.003(3) -0.001(3)
C40 0.023(3) 0.025(3) 0.030(3) 0.000(3) -0.003(3) -0.002(3)
C41 0.019(3) 0.024(3) 0.027(4) 0.002(3) 0.001(3) 0.002(3)
C42 0.022(3) 0.021(3) 0.024(3) -0.002(3) -0.002(3) 0.001(3)
C43 0.026(3) 0.033(3) 0.029(4) -0.006(3) -0.003(3) 0.004(3)
C44 0.029(3) 0.034(3) 0.036(4) -0.002(3) -0.003(3) 0.000(3)
C45 0.037(4) 0.037(4) 0.050(4) 0.003(3) 0.001(3) 0.006(3)
C46 0.034(4) 0.037(3) 0.047(4) 0.008(3) 0.001(3) 0.001(3)
C47 0.022(3) 0.025(3) 0.033(3) 0.001(3) -0.003(3) -0.001(3)
C48 0.033(3) 0.027(3) 0.032(4) 0.000(3) -0.005(3) 0.002(3)
C49 0.024(3) 0.025(3) 0.024(3) -0.002(3) -0.005(3) 0.002(3)
C50 0.032(3) 0.030(3) 0.032(4) 0.003(3) -0.002(3) 0.005(3)
C51 0.030(3) 0.028(3) 0.032(4) 0.008(3) 0.001(3) -0.003(3)
C52 0.023(3) 0.029(3) 0.024(3) -0.002(3) -0.002(3) 0.002(3)
C53 0.024(3) 0.033(3) 0.024(3) -0.001(3) -0.001(3) 0.002(3)
C54 0.030(3) 0.032(3) 0.024(3) -0.002(3) 0.000(3) -0.001(3)
C55 0.033(3) 0.037(3) 0.029(4) 0.000(3) -0.006(3) 0.005(3)
C56 0.040(4) 0.045(4) 0.034(4) -0.002(3) -0.005(3) 0.004(3)
C57 0.045(3) 0.036(3) 0.030(4) 0.002(3) 0.002(3) 0.001(3)
C58 0.039(4) 0.032(3) 0.028(4) -0.005(3) 0.006(3) 0.005(3)
C59 0.032(3) 0.030(3) 0.024(4) 0.000(3) -0.001(3) 0.005(3)
C60 0.053(4) 0.041(4) 0.035(4) 0.000(3) 0.000(3) 0.000(3)
C61 0.040(3) 0.033(3) 0.030(3) -0.001(3) 0.003(3) -0.001(3)
C62 0.039(4) 0.037(3) 0.032(4) 0.000(3) 0.005(3) -0.004(3)
C63 0.028(3) 0.033(3) 0.023(3) -0.005(3) 0.000(3) -0.004(3)
C64 0.023(3) 0.031(3) 0.023(3) -0.002(3) 0.001(3) 0.000(3)
C65 0.038(4) 0.033(3) 0.029(4) -0.001(3) -0.004(3) -0.004(3)
C66 0.037(4) 0.036(3) 0.031(4) -0.006(3) 0.002(3) -0.003(3)
C67 0.043(4) 0.028(3) 0.029(4) -0.002(3) 0.003(3) 0.002(3)
C68 0.026(3) 0.024(3) 0.021(3) -0.005(3) 0.003(3) -0.002(3)
C69 0.028(3) 0.025(3) 0.019(3) -0.002(3) -0.001(3) -0.001(3)
C70 0.026(3) 0.031(3) 0.018(3) 0.000(3) 0.001(3) 0.001(3)
C71 0.037(3) 0.040(3) 0.030(3) 0.002(3) 0.002(3) 0.005(3)
C72 0.044(4) 0.046(4) 0.036(4) 0.003(3) -0.003(3) 0.011(3)
C73 0.051(4) 0.053(4) 0.045(4) 0.000(3) 0.005(3) 0.016(3)
C74 0.062(4) 0.057(4) 0.052(4) 0.000(3) 0.001(3) 0.016(3)
C75 0.066(4) 0.055(4) 0.048(4) -0.003(3) 0.002(3) 0.011(3)
C76 0.054(4) 0.045(4) 0.034(4) -0.001(3) -0.004(3) 0.011(3)
C77 0.072(4) 0.069(4) 0.062(4) 0.002(4) 0.003(4) 0.021(3)
C78 0.070(4) 0.062(4) 0.054(4) 0.003(3) -0.001(3) 0.017(3)
C79 0.068(4) 0.065(4) 0.053(4) -0.006(3) 0.004(3) 0.019(3)
C80 0.062(4) 0.058(4) 0.049(4) 0.001(3) 0.001(3) 0.018(3)
C81 0.067(4) 0.067(4) 0.055(4) -0.002(3) 0.001(3) 0.021(3)
C82 0.077(4) 0.075(4) 0.070(5) 0.002(4) 0.001(4) 0.012(4)
C83 0.071(4) 0.075(4) 0.068(4) 0.002(4) 0.003(4) 0.015(4)
C84 0.072(4) 0.073(4) 0.055(4) 0.010(3) 0.004(4) 0.018(4)
C85 0.072(4) 0.069(4) 0.062(4) -0.012(4) 0.000(4) 0.014(4)
C86 0.037(4) 0.050(4) 0.034(4) 0.000(3) 0.000(3) 0.001(3)
C87 0.027(3) 0.026(3) 0.021(3) 0.001(3) -0.004(3) 0.005(3)
C88 0.020(3) 0.024(3) 0.021(3) 0.003(3) -0.001(3) 0.001(3)
C89 0.021(3) 0.028(3) 0.031(4) 0.000(3) 0.002(3) 0.000(3)
C90 0.031(3) 0.033(3) 0.035(4) -0.002(3) 0.002(3) 0.000(3)
C91 0.021(3) 0.028(3) 0.029(3) -0.001(3) 0.002(3) 0.001(3)
C92 0.024(3) 0.029(3) 0.030(4) -0.006(3) -0.002(3) -0.001(3)
C93 0.032(3) 0.031(3) 0.029(4) -0.001(3) 0.000(3) 0.004(3)
C94 0.030(4) 0.040(4) 0.038(4) -0.004(3) 0.003(3) -0.002(3)
C95 0.027(3) 0.038(3) 0.031(3) -0.006(3) 0.003(3) 0.002(3)
C96 0.030(3) 0.034(3) 0.038(4) 0.003(3) 0.004(3) -0.004(3)
C97 0.033(4) 0.036(3) 0.040(4) 0.007(3) 0.003(3) -0.002(3)
C98 0.025(3) 0.027(3) 0.027(3) 0.001(3) -0.004(3) -0.002(3)
C99 0.030(3) 0.025(3) 0.026(4) 0.001(3) -0.001(3) -0.002(3)
C100 0.033(3) 0.034(3) 0.031(4) 0.001(3) 0.000(3) 0.002(3)
C101 0.025(3) 0.023(3) 0.031(4) 0.005(3) 0.001(3) 0.002(3)
C102 0.032(3) 0.025(3) 0.027(4) -0.004(3) -0.004(3) 0.003(3)
Cl 0.078(3) 0.092(3) 0.085(4) 0.016(3) 0.000(4) 0.006(3)
Cl1 0.095(2) 0.0342(14) 0.105(2) -0.003(2) 0.010(2) 0.0007(16)
Cl2 0.0362(14) 0.0679(18) 0.0472(16) 0.0208(15) -0.0012(14) 0.0044(14)
Cl3 0.0421(15) 0.0395(14) 0.0490(18) 0.0010(13) -0.0108(14) -0.0055(12)
Cl4 0.0205(18) 0.051(2) 0.036(2) 0.002(3) 0.001(2) 0.008(2)
Cl5 0.0400(15) 0.0371(14) 0.0580(19) 0.0084(13) 0.0003(15) 0.0029(12)
Cl6 0.095(2) 0.0429(16) 0.0431(17) -0.0108(13) 0.0131(19) -0.0231(17)
Cl7 0.069(3) 0.046(2) 0.034(2) 0.000 0.000 0.0014(18)
Cl8 0.054(2) 0.0334(18) 0.036(2) 0.000 0.000 -0.0006(16)
Cu1 0.0258(6) 0.0343(6) 0.0121(7) -0.0026(5) -0.0054(5) 0.0070(5)
Cu2 0.0338(7) 0.0294(6) 0.0185(8) 0.0025(5) 0.0048(6) 0.0155(5)
Cu3 0.0366(7) 0.0263(6) 0.0200(8) -0.0089(5) -0.0031(6) 0.0074(5)
Cu4 0.0273(7) 0.0449(7) 0.0151(7) 0.0096(5) 0.0058(6) 0.0147(5)
N1 0.073(4) 0.063(4) 0.060(4) -0.001(3) 0.003(3) 0.001(3)
N2 0.064(4) 0.053(4) 0.034(4) 0.000(3) 0.004(3) -0.003(3)
N3 0.054(3) 0.051(3) 0.045(3) -0.001(3) 0.006(3) 0.001(3)
N4 0.034(3) 0.027(3) 0.021(3) -0.003(3) -0.001(3) 0.006(3)
N5 0.036(3) 0.032(3) 0.019(3) -0.004(3) -0.005(3) 0.007(3)
N6 0.029(3) 0.029(3) 0.020(3) -0.001(3) -0.001(3) 0.005(2)
N7 0.023(3) 0.026(3) 0.016(3) 0.000(2) 0.001(3) 0.000(3)
N8 0.029(3) 0.031(3) 0.025(3) 0.004(3) 0.004(3) 0.002(3)
N9 0.024(3) 0.025(3) 0.023(3) 0.001(3) 0.009(3) -0.001(2)
N10 0.027(3) 0.027(3) 0.026(3) 0.000(3) -0.001(3) 0.001(3)
N11 0.038(3) 0.029(3) 0.023(3) 0.003(3) 0.000(3) -0.004(3)
N12 0.034(3) 0.030(3) 0.025(3) -0.003(3) 0.002(3) -0.002(3)
N13 0.018(3) 0.029(3) 0.021(3) 0.003(3) -0.001(3) -0.005(3)
N14 0.023(3) 0.037(3) 0.023(3) 0.003(3) -0.002(3) -0.007(3)
N15 0.014(3) 0.024(3) 0.018(3) 0.003(2) -0.003(3) -0.001(2)
N16 0.034(3) 0.030(3) 0.031(3) 0.005(3) -0.001(3) 0.001(3)
N17 0.037(3) 0.032(3) 0.032(3) 0.004(3) 0.000(3) 0.002(3)
N18 0.026(3) 0.026(3) 0.026(3) 0.002(3) -0.001(3) 0.004(3)
N19 0.024(3) 0.026(3) 0.021(3) 0.000(3) 0.000(3) -0.001(3)
N20 0.021(3) 0.027(3) 0.016(3) -0.001(2) 0.001(3) 0.004(3)
N21 0.024(3) 0.026(3) 0.021(3) 0.000(2) -0.002(3) 0.002(3)
N22 0.046(3) 0.028(3) 0.029(3) -0.001(3) 0.001(3) 0.003(3)
N23 0.029(3) 0.024(3) 0.022(3) 0.001(3) 0.000(3) 0.003(3)
N24 0.032(3) 0.029(3) 0.021(3) -0.004(3) 0.000(3) 0.002(3)
N25 0.025(3) 0.032(3) 0.019(3) 0.005(3) 0.003(3) 0.005(3)
N26 0.028(3) 0.053(3) 0.035(4) 0.001(3) 0.003(3) 0.003(3)
N27 0.028(3) 0.036(3) 0.027(3) 0.003(3) -0.001(3) 0.003(3)
N28 0.032(3) 0.024(3) 0.023(3) 0.000(3) -0.001(3) -0.002(3)
N29 0.033(3) 0.022(3) 0.026(3) -0.003(3) 0.000(3) 0.000(3)
N30 0.027(3) 0.025(3) 0.028(3) 0.004(3) -0.002(3) 0.002(3)
N31 0.031(3) 0.036(3) 0.016(3) -0.004(3) 0.001(3) 0.003(3)
N32 0.026(3) 0.037(3) 0.015(3) -0.002(3) 0.003(3) -0.001(3)
N33 0.026(3) 0.032(3) 0.022(3) -0.003(3) 0.002(3) 0.000(2)
N34 0.079(4) 0.063(4) 0.053(4) -0.003(3) 0.001(3) 0.014(3)
N35 0.077(4) 0.066(4) 0.053(4) -0.002(3) 0.000(3) 0.022(3)
N36 0.072(4) 0.066(4) 0.061(4) 0.006(3) 0.001(3) 0.011(3)
O 0.128(10) 0.117(10) 0.114(10) 0.004(8) 0.008(8) 0.008(8)
O0AA 0.092(8) 0.090(8) 0.070(8) 0.016(7) -0.010(7) -0.014(7)
O1 0.041(3) 0.039(3) 0.020(3) 0.001(3) -0.005(3) -0.001(3)
O1AA 0.118(10) 0.118(10) 0.107(10) 0.010(8) -0.003(8) 0.012(8)
O2 0.047(4) 0.045(4) 0.028(4) 0.000 0.000 0.003(4)
O3 0.147(7) 0.163(8) 0.183(8) -0.018(7) -0.028(6) -0.020(6)
O4 0.179(7) 0.106(6) 0.134(7) -0.007(6) -0.005(6) 0.065(6)
O5 0.170(8) 0.117(7) 0.125(6) 0.000(6) 0.038(6) -0.005(6)
O6 0.126(7) 0.067(4) 0.093(6) -0.012(5) 0.014(5) 0.016(5)
O7 0.037(4) 0.055(4) 0.072(5) 0.000(4) 0.016(4) 0.016(4)
O8 0.085(6) 0.102(6) 0.086(6) -0.038(5) -0.016(5) 0.046(5)
O9 0.073(5) 0.058(5) 0.069(5) 0.015(4) -0.017(5) -0.022(4)
O10 0.060(5) 0.068(5) 0.055(5) -0.002(4) -0.012(4) -0.019(4)
O11 0.068(5) 0.059(5) 0.072(6) -0.012(4) -0.005(5) 0.012(4)
O12 0.048(4) 0.045(4) 0.090(6) -0.021(4) 0.000(4) -0.013(4)
O13 0.043(4) 0.080(5) 0.058(5) -0.016(4) 0.008(4) -0.014(4)
O14 0.118(7) 0.093(6) 0.070(6) 0.016(5) -0.032(5) -0.008(5)
O15 0.036(4) 0.046(4) 0.042(4) 0.002(3) -0.006(3) 0.002(3)
O16 0.032(4) 0.046(4) 0.033(4) -0.007(3) -0.001(3) 0.003(3)
O17 0.060(7) 0.057(5) 0.085(8) 0.013(6) 0.004(6) 0.004(5)
O18 0.035(3) 0.054(4) 0.045(4) 0.007(3) 0.002(3) 0.000(3)
O19 0.105(6) 0.070(5) 0.089(6) -0.009(5) -0.039(5) 0.000(5)
O20 0.051(5) 0.075(5) 0.066(5) 0.002(4) -0.027(4) 0.007(4)
O21 0.066(5) 0.075(5) 0.078(6) -0.008(5) 0.002(5) 0.012(4)
O22 0.088(6) 0.086(6) 0.135(7) 0.028(6) 0.032(6) 0.009(5)
O23 0.085(5) 0.059(5) 0.043(5) 0.000(4) -0.002(4) 0.013(4)
O24 0.081(5) 0.065(5) 0.070(5) -0.012(4) -0.015(5) -0.002(4)
O26 0.108(6) 0.073(5) 0.078(6) -0.011(5) 0.017(5) -0.002(5)
O27B 0.121(5) 0.120(5) 0.106(5) -0.001(4) 0.020(4) 0.002(4)
O28 0.126(7) 0.067(5) 0.085(7) -0.005(5) -0.018(5) -0.004(5)
O29 0.116(7) 0.149(8) 0.131(8) -0.009(7) 0.022(7) 0.013(6)
O30 0.126(6) 0.049(5) 0.077(6) -0.012(4) -0.024(5) 0.003(5)
O31 0.065(7) 0.068(7) 0.069(8) 0.003(6) 0.020(7) -0.024(6)
O32 0.094(9) 0.111(9) 0.097(9) 0.000 0.000 -0.007(7)
O33 0.085(5) 0.044(4) 0.060(5) -0.013(5) -0.009(4) 0.000(4)
O34 0.028(5) 0.072(6) 0.032(6) 0.000 0.000 0.014(5)
O35 0.091(6) 0.085(6) 0.109(7) -0.015(5) -0.029(6) -0.021(5)

loop_
_atom_type_symbol
_atom_type_description
_atom_type_scat_dispersion_real
_atom_type_scat_dispersion_imag
_atom_type_scat_source
C C 0.0033 0.0016 'International Tables Vol C Tables 4.2.6.8 and 6.1.1.4'
H H 0.0000 0.0000 'International Tables Vol C Tables 4.2.6.8 and 6.1.1.4'
Cl Cl 0.1484 0.1585 'International Tables Vol C Tables 4.2.6.8 and 6.1.1.4'
Cu Cu 0.3201 1.2651 'International Tables Vol C Tables 4.2.6.8 and 6.1.1.4'
N N 0.0061 0.0033 'International Tables Vol C Tables 4.2.6.8 and 6.1.1.4'
O O 0.0106 0.0060 'International Tables Vol C Tables 4.2.6.8 and 6.1.1.4'

loop_
_geom_angle_atom_site_label_1
_geom_angle_atom_site_label_2
_geom_angle_atom_site_label_3
_geom_angle
_geom_angle_site_symmetry_1
_geom_angle_site_symmetry_3
N1 C1 N3 110.4(13) . .
N3 C2 N2 115.2(12) . .
C8 C3 C4 120.5(11) . .
C8 C3 N3 122.9(11) . .
C4 C3 N3 116.3(11) . .
C5 C4 C3 115.6(12) . .
C5 C4 H4 122.2 . .
C3 C4 H4 122.2 . .
C6 C5 C4 125.7(12) . .
C6 C5 H5 117.1 . .
C4 C5 H5 117.1 . .
C5 C6 C7 115.5(11) . .
C5 C6 C9 121.0(10) . .
C7 C6 C9 123.3(10) . .
C8 C7 C6 122.1(11) . .
C8 C7 H7 118.9 . .
C6 C7 H7 118.9 . .
C3 C8 C7 120.5(11) . .
C3 C8 H8 119.8 . .
C7 C8 H8 119.8 . .
C6 C9 C10 115.9(9) . .
C6 C9 H9A 108.3 . .
C10 C9 H9A 108.3 . .
C6 C9 H9B 108.3 . .
C10 C9 H9B 108.3 . .
H9A C9 H9B 107.4 . .
C11 C10 C15 116.1(10) . .
C11 C10 C9 123.0(10) . .
C15 C10 C9 120.9(10) . .
C10 C11 C12 124.8(11) . .
C10 C11 H11 117.6 . .
C12 C11 H11 117.6 . .
C13 C12 C11 118.9(10) . .
C13 C12 H12 120.5 . .
C11 C12 H12 120.5 . .
C14 C13 C12 115.4(10) . .
C14 C13 N6 121.6(10) . .
C12 C13 N6 122.9(10) . .
C15 C14 C13 124.1(12) . .
C15 C14 H14 118.0 . .
C13 C14 H14 118.0 . .
C14 C15 C10 119.5(11) . .
C14 C15 H15 120.3 . .
C10 C15 H15 120.3 . .
N4 C16 N6 108.6(9) . .
N4 C16 H16 125.7 . .
N6 C16 H16 125.7 . .
N5 C17 N6 110.6(10) . .
N5 C17 H17 124.7 . .
N6 C17 H17 124.7 . .
N7 C18 N9 107.6(9) . .
N7 C18 H18 126.2 . .
N9 C18 H18 126.2 . .
N8 C19 N9 110.1(8) . .
N8 C19 H19 124.9 . .
N9 C19 H19 124.9 . .
C25 C20 C21 120.0(10) . .
C25 C20 N9 119.6(9) . .
C21 C20 N9 120.3(9) . .
C22 C21 C20 119.5(10) . .
C22 C21 H21 120.3 . .
C20 C21 H21 120.3 . .
C21 C22 C23 121.6(10) . .
C21 C22 H22 119.2 . .
C23 C22 H22 119.2 . .
C22 C23 C24 119.9(11) . .
C22 C23 C26 121.5(10) . .
C24 C23 C26 118.6(11) . .
C23 C24 C25 117.3(11) . .
C23 C24 H24 121.3 . .
C25 C24 H24 121.3 . .
C20 C25 C24 121.5(11) . .
C20 C25 H25 119.3 . .
C24 C25 H25 119.3 . .
C27 C26 C23 116.6(9) . .
C27 C26 H26A 108.1 . .
C23 C26 H26A 108.1 . .
C27 C26 H26B 108.1 . .
C23 C26 H26B 108.1 . .
H26A C26 H26B 107.3 . .
C32 C27 C28 118.8(11) . .
C32 C27 C26 118.5(10) . .
C28 C27 C26 122.8(10) . .
C27 C28 C29 121.5(11) . .
C27 C28 H28 119.2 . .
C29 C28 H28 119.2 . .
C30 C29 C28 118.8(10) . .
C30 C29 H29 120.6 . .
C28 C29 H29 120.6 . .
C29 C30 C31 120.5(10) . .
C29 C30 N12 120.2(9) . .
C31 C30 N12 119.3(10) . .
C30 C31 C32 118.6(10) . .
C30 C31 H31 120.7 . .
C32 C31 H31 120.7 . .
C27 C32 C31 121.7(10) . .
C27 C32 H32 119.2 . .
C31 C32 H32 119.2 . .
N12 C33 N10 111.7(9) . .
N12 C33 H33 124.2 . .
N10 C33 H33 124.2 . .
N11 C34 N12 110.2(9) . .
N11 C34 H34 124.9 . .
N12 C34 H34 124.9 . .
N15 C35 N13 112.4(9) . .
N15 C35 H35 123.8 . .
N13 C35 H35 123.8 . .
N14 C36 N15 111.1(9) . .
N14 C36 H36 124.5 . .
N15 C36 H36 124.5 . .
C42 C37 C38 121.6(9) . .
C42 C37 N15 118.9(9) . .
C38 C37 N15 119.4(9) . .
C39 C38 C37 118.2(9) . .
C39 C38 H38 120.9 . .
C37 C38 H38 120.9 . .
C38 C39 C40 123.8(10) . .
C38 C39 H39 118.1 . .
C40 C39 H39 118.1 . .
C39 C40 C41 117.1(9) . .
C39 C40 C43 122.7(10) . .
C41 C40 C43 120.1(9) . .
C42 C41 C40 118.6(10) . .
C42 C41 H41 120.7 . .
C40 C41 H41 120.7 . .
C37 C42 C41 120.5(10) . .
C37 C42 H42 119.7 . .
C41 C42 H42 119.7 . .
C44 C43 C40 116.6(10) . .
C44 C43 H43A 108.2 . .
C40 C43 H43A 108.2 . .
C44 C43 H43B 108.2 . .
C40 C43 H43B 108.2 . .
H43A C43 H43B 107.3 . .
C49 C44 C45 116.6(10) . .
C49 C44 C43 123.4(10) . .
C45 C44 C43 119.9(10) . .
C46 C45 C44 123.3(10) . .
C46 C45 H45 118.4 . .
C44 C45 H45 118.4 . .
C45 C46 C47 117.5(11) . .
C45 C46 H46 121.3 . .
C47 C46 H46 121.3 . .
C46 C47 C48 120.5(10) . .
C46 C47 N18 119.3(9) . .
C48 C47 N18 120.2(9) . .
C49 C48 C47 119.6(9) . .
C49 C48 H48 120.2 . .
C47 C48 H48 120.2 . .
C44 C49 C48 122.4(10) . .
C44 C49 H49 118.8 . .
C48 C49 H49 118.8 . .
N17 C50 N18 109.9(9) . .
N17 C50 H50 125.1 . .
N18 C50 H50 125.1 . .
N16 C51 N18 110.8(9) . .
N16 C51 H51 124.6 . .
N18 C51 H51 124.6 . .
N19 C52 N21 111.6(8) . .
N19 C52 H52 124.2 . .
N21 C52 H52 124.2 . .
N21 C53 N20 109.1(8) . .
N21 C53 H53 125.5 . .
N20 C53 H53 125.5 . .
C55 C54 C59 121.5(10) . .
C55 C54 N21 117.9(9) . .
C59 C54 N21 120.5(9) . .
C54 C55 C56 116.0(10) . .
C54 C55 H55 122.0 . .
C56 C55 H55 122.0 . .
C55 C56 C57 124.9(11) . .
C55 C56 H56 117.6 . .
C57 C56 H56 117.6 . .
C58 C57 C56 114.9(10) . .
C58 C57 C60 122.5(10) . .
C56 C57 C60 122.5(11) . .
C57 C58 C59 124.1(10) . .
C57 C58 H58 117.9 . .
C59 C58 H58 117.9 . .
C58 C59 C54 118.3(10) . .
C58 C59 H59 120.8 . .
C54 C59 H59 120.8 . .
C57 C60 C61 116.3(9) . .
C57 C60 H60A 108.2 . .
C61 C60 H60A 108.2 . .
C57 C60 H60B 108.2 . .
C61 C60 H60B 108.2 . .
H60A C60 H60B 107.4 . .
C66 C61 C62 117.3(10) . .
C66 C61 C60 122.2(10) . .
C62 C61 C60 120.5(10) . .
C63 C62 C61 121.1(10) . .
C63 C62 H62 119.4 . .
C61 C62 H62 119.4 . .
C62 C63 C64 118.9(10) . .
C62 C63 H63 120.6 . .
C64 C63 H63 120.6 . .
C65 C64 C63 121.7(10) . .
C65 C64 N24 120.6(9) . .
C63 C64 N24 117.7(9) . .
C64 C65 C66 118.7(10) . .
C64 C65 H65 120.6 . .
C66 C65 H65 120.6 . .
C61 C66 C65 122.2(11) . .
C61 C66 H66 118.9 . .
C65 C66 H66 118.9 . .
N22 C67 N24 113.2(9) . .
N22 C67 H67 123.4 . .
N24 C67 H67 123.4 . .
N23 C68 N24 109.1(8) . .
N23 C68 H68 125.4 . .
N24 C68 H68 125.4 . .
N33 C69 N32 107.8(8) . .
N33 C69 H69 126.1 . .
N32 C69 H69 126.1 . .
N31 C70 N33 110.1(9) . .
N31 C70 H70 124.9 . .
N33 C70 H70 124.9 . .
C76 C71 C72 120.9(10) . .
C76 C71 N33 120.6(10) . .
C72 C71 N33 118.6(10) . .
C73 C72 C71 119.4(11) . .
C73 C72 H72 120.3 . .
C71 C72 H72 120.3 . .
C72 C73 C74 121.9(12) . .
C72 C73 H73 119.0 . .
C74 C73 H73 119.0 . .
C73 C74 C75 116.3(11) . .
C73 C74 C77 123.9(13) . .
C75 C74 C77 119.5(13) . .
C76 C75 C74 121.1(12) . .
C76 C75 H75 119.4 . .
C74 C75 H75 119.4 . .
C71 C76 C75 119.2(11) . .
C71 C76 H76 120.4 . .
C75 C76 H76 120.4 . .
C78 C77 C74 117.9(12) . .
C78 C77 H77A 107.8 . .
C74 C77 H77A 107.8 . .
C78 C77 H77B 107.8 . .
C74 C77 H77B 107.8 . .
H77A C77 H77B 107.2 . .
C79 C78 C83 113.4(14) . .
C79 C78 C77 124.2(13) . .
C83 C78 C77 122.4(13) . .
C78 C79 C80 125.6(13) . .
C78 C79 H79 117.2 . .
C80 C79 H79 117.2 . .
C79 C80 C81 117.5(14) . .
C79 C80 H80 121.3 . .
C81 C80 H80 121.3 . .
C82 C81 C80 121.1(15) . .
C82 C81 N36 120.8(13) . .
C80 C81 N36 118.0(13) . .
C83 C82 C81 118.5(16) . .
C83 C82 H82 120.8 . .
C81 C82 H82 120.8 . .
C82 C83 C78 123.6(15) . .
C82 C83 H83 118.2 . .
C78 C83 H83 118.2 . .
N36 C84 N35 116.5(16) . .
N36 C84 H84 121.7 . .
N35 C84 H84 121.7 . .
N34 C85 N36 117.4(16) . .
N34 C85 H85 121.3 . .
N36 C85 H85 121.3 . .
N27 C86 N26 111.4(11) . .
N27 C86 H86 124.3 . .
N26 C86 H86 124.3 . .
N25 C87 N27 110.2(9) . .
N25 C87 H87 124.9 . .
N27 C87 H87 124.9 . .
C89 C88 C93 120.9(9) . .
C89 C88 N27 119.2(9) . .
C93 C88 N27 119.9(9) . .
C88 C89 C90 124.1(10) . .
C88 C89 H89 118.0 . .
C90 C89 H89 118.0 . .
C89 C90 C91 114.2(10) . .
C89 C90 H90 122.9 . .
C91 C90 H90 122.9 . .
C92 C91 C90 120.0(9) . .
C92 C91 C94 127.0(9) . .
C90 C91 C94 113.0(9) . .
C91 C92 C93 123.4(10) . .
C91 C92 H92 118.3 . .
C93 C92 H92 118.3 . .
C88 C93 C92 117.4(10) . .
C88 C93 H93 121.3 . .
C92 C93 H93 121.3 . .
C91 C94 C95 108.5(9) . .
C91 C94 H94A 110.0 . .
C95 C94 H94A 110.0 . .
C91 C94 H94B 110.0 . .
C95 C94 H94B 110.0 . .
H94A C94 H94B 108.4 . .
C96 C95 C100 121.2(10) . .
C96 C95 C94 122.0(10) . .
C100 C95 C94 116.5(10) . .
C95 C96 C97 121.4(10) . .
C95 C96 H96 119.3 . .
C97 C96 H96 119.3 . .
C96 C97 C98 118.1(10) . .
C96 C97 H97 121.0 . .
C98 C97 H97 121.0 . .
C97 C98 C99 119.9(10) . .
C97 C98 N30 119.8(9) . .
C99 C98 N30 120.1(8) . .
C100 C99 C98 119.8(9) . .
C100 C99 H99 120.1 . .
C98 C99 H99 120.1 . .
C95 C100 C99 119.1(10) . .
C95 C100 H100 120.5 . .
C99 C100 H100 120.5 . .
N29 C101 N30 109.3(8) . .
N29 C101 H101 125.3 . .
N30 C101 H101 125.3 . .
N28 C102 N30 110.8(8) . .
N28 C102 H102 124.6 . .
N30 C102 H102 124.6 . .
O31 Cl O1AA 121.2(15) . .
O31 Cl O 94.0(16) . .
O1AA Cl O 95.4(18) . .
O31 Cl O0AA 90.6(14) . .
O1AA Cl O0AA 101.7(15) . .
O Cl O0AA 156.7(15) . .
O4 Cl1 O6 127.3(10) . .
O4 Cl1 O3 111.5(11) . .
O6 Cl1 O3 113.5(10) . .
O4 Cl1 O5 97.9(10) . .
O6 Cl1 O5 100.9(9) . .
O3 Cl1 O5 98.7(11) . .
O8 Cl2 O7 111.7(6) . .
O8 Cl2 O9 117.9(7) . .
O7 Cl2 O9 107.4(5) . .
O8 Cl2 O10 108.9(6) . .
O7 Cl2 O10 103.9(5) . .
O9 Cl2 O10 105.9(6) . .
O14 Cl3 O13 115.3(7) . .
O14 Cl3 O12 115.2(7) . .
O13 Cl3 O12 109.9(6) . .
O14 Cl3 O11 104.4(7) . .
O13 Cl3 O11 105.6(5) . .
O12 Cl3 O11 105.4(6) . .
O15 Cl4 O16 88.1(18) . .
O15 Cl4 O18 82.9(18) . .
O16 Cl4 O18 116.2(11) . .
O15 Cl4 O17 158(2) . .
O16 Cl4 O17 105.9(11) . .
O18 Cl4 O17 104.7(10) . .
O19 Cl5 O22 113.5(8) . .
O19 Cl5 O20 109.8(6) . .
O22 Cl5 O20 103.2(7) . .
O19 Cl5 O21 114.0(7) . .
O22 Cl5 O21 106.9(7) . .
O20 Cl5 O21 108.8(6) . .
O35 Cl6 O23 111.0(8) . .
O35 Cl6 O24 113.2(7) . .
O23 Cl6 O24 105.8(6) . .
O35 Cl6 O26 116.5(9) . .
O23 Cl6 O26 107.3(6) . .
O24 Cl6 O26 102.2(7) . .
O27B Cl7 O27B 57.2(11) 14_665 .
O27B Cl7 O28 113.9(8) 14_665 .
O27B Cl7 O28 125.0(8) . .
O27B Cl7 O28 125.0(8) 14_665 14_665
O27B Cl7 O28 113.9(8) . 14_665
O28 Cl7 O28 112.3(11) . 14_665
O30 Cl8 O30 108.1(11) 2_765 .
O30 Cl8 O29 97.2(8) 2_765 2_765
O30 Cl8 O29 92.3(8) . 2_765
O30 Cl8 O29 92.3(8) 2_765 .
O30 Cl8 O29 97.2(8) . .
O29 Cl8 O29 163.7(13) 2_765 .
N13 Cu1 N7 90.2(3) . 10_674
N13 Cu1 O1 174.0(3) . .
N7 Cu1 O1 91.8(3) 10_674 .
N13 Cu1 N32 93.7(3) . 14_675
N7 Cu1 N32 167.8(3) 10_674 14_675
O1 Cu1 N32 85.5(3) . 14_675
N13 Cu1 N2 92.2(3) . .
N7 Cu1 N2 100.7(3) 10_674 .
O1 Cu1 N2 81.8(3) . .
N32 Cu1 N2 90.7(3) 14_675 .
N13 Cu1 N8 92.7(3) . 5_554
N7 Cu1 N8 82.8(3) 10_674 5_554
O1 Cu1 N8 93.2(3) . 5_554
N32 Cu1 N8 85.5(3) 14_675 5_554
N2 Cu1 N8 173.9(3) . 5_554
N13 Cu1 Cu4 144.3(2) . 13_455
N7 Cu1 Cu4 121.8(2) 10_674 13_455
O1 Cu1 Cu4 31.79(19) . 13_455
N32 Cu1 Cu4 58.6(2) 14_675 13_455
N2 Cu1 Cu4 68.3(3) . 13_455
N8 Cu1 Cu4 105.7(2) 5_554 13_455
N34 Cu2 N17 96.3(4) . 13_545
N34 Cu2 N5 86.7(4) . .
N17 Cu2 N5 172.2(3) 13_545 .
N34 Cu2 N23 89.0(4) . .
N17 Cu2 N23 96.2(3) 13_545 .
N5 Cu2 N23 91.0(3) . .
N34 Cu2 N16 174.7(4) . 2_675
N17 Cu2 N16 87.3(4) 13_545 2_675
N5 Cu2 N16 89.2(3) . 2_675
N23 Cu2 N16 94.4(3) . 2_675
N34 Cu2 O2 93.9(4) . .
N17 Cu2 O2 84.7(3) 13_545 .
N5 Cu2 O2 87.9(3) . .
N23 Cu2 O2 176.8(3) . .
N16 Cu2 O2 82.5(3) 2_675 .
N29 Cu3 N4 173.8(4) . .
N29 Cu3 N10 95.5(3) . .
N4 Cu3 N10 90.1(3) . .
N29 Cu3 N35 91.1(4) . .
N4 Cu3 N35 86.4(4) . .
N10 Cu3 N35 91.1(4) . .
N29 Cu3 N28 89.2(3) . 14_665
N4 Cu3 N28 92.5(3) . 14_665
N10 Cu3 N28 97.6(3) . 14_665
N35 Cu3 N28 171.3(4) . 14_665
N29 Cu3 O2 85.8(3) . .
N4 Cu3 O2 88.7(3) . .
N10 Cu3 O2 177.0(2) . .
N35 Cu3 O2 91.6(4) . .
N28 Cu3 O2 79.7(3) 14_665 .
N20 Cu4 N31 174.5(3) 6_765 2_775
N20 Cu4 O1 90.8(3) 6_765 13_545
N31 Cu4 O1 86.8(3) 2_775 13_545
N20 Cu4 N25 90.6(3) 6_765 .
N31 Cu4 N25 92.5(3) 2_775 .
O1 Cu4 N25 171.6(3) 13_545 .
N20 Cu4 N19 83.8(3) 6_765 9
N31 Cu4 N19 91.8(3) 2_775 9
O1 Cu4 N19 100.8(3) 13_545 9
N25 Cu4 N19 87.6(3) . 9
N20 Cu4 N1 93.4(3) 6_765 13_545
N31 Cu4 N1 90.9(4) 2_775 13_545
O1 Cu4 N1 78.1(3) 13_545 13_545
N25 Cu4 N1 93.5(4) . 13_545
N19 Cu4 N1 177.0(3) 9 13_545
N20 Cu4 Cu1 118.8(2) 6_765 13_545
N31 Cu4 Cu1 60.5(2) 2_775 13_545
O1 Cu4 Cu1 32.52(19) 13_545 13_545
N25 Cu4 Cu1 141.7(3) . 13_545
N19 Cu4 Cu1 117.55(19) 9 13_545
N1 Cu4 Cu1 62.9(3) 13_545 13_545
C1 N1 N2 105.4(12) . .
C1 N1 Cu4 139.3(10) . 13_455
N2 N1 Cu4 113.2(8) . 13_455
C2 N2 N1 103.6(11) . .
C2 N2 Cu1 135.4(9) . .
N1 N2 Cu1 115.5(8) . .
C2 N3 C1 102.3(11) . .
C2 N3 C3 129.0(11) . .
C1 N3 C3 127.7(11) . .
C16 N4 N5 107.4(8) . .
C16 N4 Cu3 128.9(7) . .
N5 N4 Cu3 122.5(7) . .
C17 N5 N4 108.3(9) . .
C17 N5 Cu2 130.6(8) . .
N4 N5 Cu2 121.0(6) . .
C16 N6 C17 105.0(8) . .
C16 N6 C13 126.7(9) . .
C17 N6 C13 127.5(9) . .
C18 N7 N8 110.4(8) . .
C18 N7 Cu1 128.4(7) . 10_675
N8 N7 Cu1 121.1(5) . 10_675
C19 N8 N7 105.8(7) . .
C19 N8 Cu1 115.4(6) . 5_545
N7 N8 Cu1 133.6(5) . 5_545
C19 N9 C18 106.1(8) . .
C19 N9 C20 124.7(8) . .
C18 N9 C20 128.9(8) . .
C33 N10 N11 104.7(8) . .
C33 N10 Cu3 135.3(7) . .
N11 N10 Cu3 120.0(7) . .
C34 N11 N10 107.9(9) . .
C33 N12 C34 105.6(9) . .
C33 N12 C30 128.2(9) . .
C34 N12 C30 126.2(9) . .
C35 N13 N14 106.1(8) . .
C35 N13 Cu1 130.0(7) . .
N14 N13 Cu1 123.4(6) . .
C36 N14 N13 106.2(8) . .
C35 N15 C36 104.2(8) . .
C35 N15 C37 131.5(8) . .
C36 N15 C37 124.3(8) . .
C51 N16 N17 107.1(8) . .
C51 N16 Cu2 126.5(7) . 2_675
N17 N16 Cu2 126.4(6) . 2_675
C50 N17 N16 106.6(8) . .
C50 N17 Cu2 130.1(7) . 13_455
N16 N17 Cu2 123.1(6) . 13_455
C51 N18 C50 105.6(9) . .
C51 N18 C47 126.5(8) . .
C50 N18 C47 127.9(9) . .
C52 N19 N20 106.0(7) . .
C52 N19 Cu4 126.0(6) . 9_454
N20 N19 Cu4 126.8(5) . 9_454
C53 N20 N19 108.4(7) . .
C53 N20 Cu4 126.4(6) . 6_764
N19 N20 Cu4 124.8(6) . 6_764
C53 N21 C52 104.9(8) . .
C53 N21 C54 127.1(8) . .
C52 N21 C54 127.5(8) . .
C67 N22 N23 104.6(9) . .
C68 N23 N22 110.1(8) . .
C68 N23 Cu2 133.0(7) . .
N22 N23 Cu2 116.8(7) . .
C67 N24 C68 103.0(9) . .
C67 N24 C64 128.0(9) . .
C68 N24 C64 128.9(8) . .
C87 N25 N26 108.8(9) . .
C87 N25 Cu4 132.0(8) . .
N26 N25 Cu4 119.2(6) . .
C86 N26 N25 105.2(9) . .
C86 N27 C87 104.3(9) . .
C86 N27 C88 127.2(10) . .
C87 N27 C88 128.5(9) . .
C102 N28 N29 106.4(8) . .
C102 N28 Cu3 129.6(7) . 14_665
N29 N28 Cu3 123.7(6) . 14_665
C101 N29 N28 108.1(8) . .
C101 N29 Cu3 126.5(7) . .
N28 N29 Cu3 125.4(6) . .
C101 N30 C102 105.3(9) . .
C101 N30 C98 127.5(8) . .
C102 N30 C98 127.3(8) . .
C70 N31 N32 106.7(8) . .
C70 N31 Cu4 132.8(7) . 2_775
N32 N31 Cu4 120.4(6) . 2_775
C69 N32 N31 107.4(8) . .
C69 N32 Cu1 132.2(6) . 14_675
N31 N32 Cu1 119.8(6) . 14_675
C69 N33 C70 108.0(7) . .
C69 N33 C71 126.2(9) . .
C70 N33 C71 125.9(9) . .
C85 N34 N35 103.8(14) . .
C85 N34 Cu2 132.9(12) . .
N35 N34 Cu2 122.4(11) . .
C84 N35 N34 105.2(14) . .
C84 N35 Cu3 134.6(11) . .
N34 N35 Cu3 119.9(11) . .
C84 N36 C85 96.9(13) . .
C84 N36 C81 130.3(15) . .
C85 N36 C81 132.2(14) . .
Cu4 O1 Cu1 115.7(3) 13_455 .
Cu3 O2 Cu3 94.3(5) . 14_665
Cu3 O2 Cu2 175.51(7) . 14_665
Cu3 O2 Cu2 86.38(3) 14_665 14_665
Cu3 O2 Cu2 86.38(3) . .
Cu3 O2 Cu2 175.51(7) 14_665 .
Cu2 O2 Cu2 93.3(5) 14_665 .
Cl4 O15 O18 69.8(17) . .
Cl4 O15 O16 64.3(16) . .
O18 O15 O16 103.4(15) . .
Cl4 O16 O15 27.5(6) . .
Cl4 O18 O15 27.2(6) . .
O27B O27B Cl7 61.4(6) 14_665 .
H33A O33 H33B 97.9 . .

loop_
_geom_bond_atom_site_label_1
_geom_bond_atom_site_label_2
_geom_bond_distance
_geom_bond_site_symmetry_2
C1 N1 1.335(17) .
C1 N3 1.378(17) .
C2 N3 1.285(16) .
C2 N2 1.307(15) .
C3 C8 1.359(16) .
C3 C4 1.398(17) .
C3 N3 1.456(15) .
C4 C5 1.388(17) .
C4 H4 0.9300 .
C5 C6 1.362(16) .
C5 H5 0.9300 .
C6 C7 1.371(15) .
C6 C9 1.505(14) .
C7 C8 1.374(15) .
C7 H7 0.9300 .
C8 H8 0.9300 .
C9 C10 1.526(14) .
C9 H9A 0.9700 .
C9 H9B 0.9700 .
C10 C11 1.294(15) .
C10 C15 1.415(16) .
C11 C12 1.390(16) .
C11 H11 0.9300 .
C12 C13 1.388(15) .
C12 H12 0.9300 .
C13 C14 1.361(16) .
C13 N6 1.390(12) .
C14 C15 1.342(16) .
C14 H14 0.9300 .
C15 H15 0.9300 .
C16 N4 1.329(13) .
C16 N6 1.366(13) .
C16 H16 0.9300 .
C17 N5 1.279(13) .
C17 N6 1.365(13) .
C17 H17 0.9300 .
C18 N7 1.282(12) .
C18 N9 1.367(12) .
C18 H18 0.9300 .
C19 N8 1.294(12) .
C19 N9 1.361(12) .
C19 H19 0.9300 .
C20 C25 1.376(15) .
C20 C21 1.389(14) .
C20 N9 1.452(13) .
C21 C22 1.366(15) .
C21 H21 0.9300 .
C22 C23 1.415(16) .
C22 H22 0.9300 .
C23 C24 1.389(16) .
C23 C26 1.515(16) .
C24 C25 1.432(16) .
C24 H24 0.9300 .
C25 H25 0.9300 .
C26 C27 1.515(16) .
C26 H26A 0.9700 .
C26 H26B 0.9700 .
C27 C32 1.376(15) .
C27 C28 1.384(15) .
C28 C29 1.387(16) .
C28 H28 0.9300 .
C29 C30 1.395(15) .
C29 H29 0.9300 .
C30 C31 1.396(15) .
C30 N12 1.411(14) .
C31 C32 1.392(15) .
C31 H31 0.9300 .
C32 H32 0.9300 .
C33 N12 1.313(13) .
C33 N10 1.375(14) .
C33 H33 0.9300 .
C34 N11 1.322(14) .
C34 N12 1.379(14) .
C34 H34 0.9300 .
C35 N15 1.303(13) .
C35 N13 1.338(12) .
C35 H35 0.9300 .
C36 N14 1.309(13) .
C36 N15 1.385(12) .
C36 H36 0.9300 .
C37 C42 1.367(14) .
C37 C38 1.386(13) .
C37 N15 1.446(11) .
C38 C39 1.337(13) .
C38 H38 0.9300 .
C39 C40 1.376(14) .
C39 H39 0.9300 .
C40 C41 1.452(15) .
C40 C43 1.521(13) .
C41 C42 1.366(14) .
C41 H41 0.9300 .
C42 H42 0.9300 .
C43 C44 1.503(14) .
C43 H43A 0.9700 .
C43 H43B 0.9700 .
C44 C49 1.355(14) .
C44 C45 1.402(15) .
C45 C46 1.389(16) .
C45 H45 0.9300 .
C46 C47 1.389(14) .
C46 H46 0.9300 .
C47 C48 1.378(15) .
C47 N18 1.419(13) .
C48 C49 1.392(15) .
C48 H48 0.9300 .
C49 H49 0.9300 .
C50 N17 1.315(13) .
C50 N18 1.351(13) .
C50 H50 0.9300 .
C51 N16 1.303(13) .
C51 N18 1.331(12) .
C51 H51 0.9300 .
C52 N19 1.314(12) .
C52 N21 1.384(12) .
C52 H52 0.9300 .
C53 N21 1.347(12) .
C53 N20 1.359(12) .
C53 H53 0.9300 .
C54 C55 1.378(14) .
C54 C59 1.371(14) .
C54 N21 1.414(13) .
C55 C56 1.361(15) .
C55 H55 0.9300 .
C56 C57 1.405(15) .
C56 H56 0.9300 .
C57 C58 1.327(16) .
C57 C60 1.496(15) .
C58 C59 1.372(14) .
C58 H58 0.9300 .
C59 H59 0.9300 .
C60 C61 1.544(15) .
C60 H60A 0.9700 .
C60 H60B 0.9700 .
C61 C66 1.367(15) .
C61 C62 1.400(15) .
C62 C63 1.370(14) .
C62 H62 0.9300 .
C63 C64 1.373(13) .
C63 H63 0.9300 .
C64 C65 1.347(15) .
C64 N24 1.461(13) .
C65 C66 1.382(16) .
C65 H65 0.9300 .
C66 H66 0.9300 .
C67 N22 1.265(14) .
C67 N24 1.339(14) .
C67 H67 0.9300 .
C68 N23 1.245(13) .
C68 N24 1.386(12) .
C68 H68 0.9300 .
C69 N33 1.348(12) .
C69 N32 1.353(12) .
C69 H69 0.9300 .
C70 N31 1.323(12) .
C70 N33 1.336(12) .
C70 H70 0.9300 .
C71 C76 1.388(15) .
C71 C72 1.377(15) .
C71 N33 1.456(12) .
C72 C73 1.372(15) .
C72 H72 0.9300 .
C73 C74 1.405(18) .
C73 H73 0.9300 .
C74 C75 1.414(19) .
C74 C77 1.525(17) .
C75 C76 1.377(16) .
C75 H75 0.9300 .
C76 H76 0.9300 .
C77 C78 1.49(2) .
C77 H77A 0.9700 .
C77 H77B 0.9700 .
C78 C79 1.342(18) .
C78 C83 1.460(19) .
C79 C80 1.353(19) .
C79 H79 0.9300 .
C80 C81 1.398(18) .
C80 H80 0.9300 .
C81 C82 1.37(2) .
C81 N36 1.446(18) .
C82 C83 1.32(2) .
C82 H82 0.9300 .
C83 H83 0.9300 .
C84 N36 1.303(18) .
C84 N35 1.291(19) .
C84 H84 0.9300 .
C85 N34 1.241(19) .
C85 N36 1.379(19) .
C85 H85 0.9300 .
C86 N27 1.331(14) .
C86 N26 1.334(14) .
C86 H86 0.9300 .
C87 N25 1.286(13) .
C87 N27 1.371(14) .
C87 H87 0.9300 .
C88 C89 1.362(14) .
C88 C93 1.370(14) .
C88 N27 1.432(12) .
C89 C90 1.428(14) .
C89 H89 0.9300 .
C90 C91 1.464(14) .
C90 H90 0.9300 .
C91 C92 1.348(15) .
C91 C94 1.538(14) .
C92 C93 1.423(15) .
C92 H92 0.9300 .
C93 H93 0.9300 .
C94 C95 1.563(15) .
C94 H94A 0.9700 .
C94 H94B 0.9700 .
C95 C96 1.359(15) .
C95 C100 1.369(15) .
C96 C97 1.389(15) .
C96 H96 0.9300 .
C97 C98 1.391(14) .
C97 H97 0.9300 .
C98 C99 1.410(14) .
C98 N30 1.457(13) .
C99 C100 1.386(15) .
C99 H99 0.9300 .
C100 H100 0.9300 .
C101 N29 1.301(13) .
C101 N30 1.348(12) .
C101 H101 0.9300 .
C102 N28 1.288(13) .
C102 N30 1.356(12) .
C102 H102 0.9300 .
Cl O31 1.294(18) .
Cl O1AA 1.48(3) .
Cl O 1.46(3) .
Cl O0AA 1.59(2) .
Cl1 O4 1.261(13) .
Cl1 O6 1.389(10) .
Cl1 O3 1.387(17) .
Cl1 O5 1.553(16) .
Cl2 O8 1.342(10) .
Cl2 O7 1.412(9) .
Cl2 O9 1.422(10) .
Cl2 O10 1.506(9) .
Cl3 O14 1.362(11) .
Cl3 O13 1.421(9) .
Cl3 O12 1.426(8) .
Cl3 O11 1.437(9) .
Cl4 O15 0.695(15) .
Cl4 O16 1.355(16) .
Cl4 O18 1.426(14) .
Cl4 O17 1.410(18) .
Cl5 O19 1.348(10) .
Cl5 O22 1.401(12) .
Cl5 O20 1.411(9) .
Cl5 O21 1.485(10) .
Cl6 O35 1.206(12) .
Cl6 O23 1.411(9) .
Cl6 O24 1.459(10) .
Cl6 O26 1.477(11) .
Cl7 O27B 1.369(13) 14_665
Cl7 O27B 1.369(13) .
Cl7 O28 1.378(12) .
Cl7 O28 1.378(12) 14_665
Cl8 O30 1.398(10) 2_765
Cl8 O30 1.398(10) .
Cl8 O29 1.461(15) 2_765
Cl8 O29 1.461(15) .
Cu1 N13 1.993(9) .
Cu1 N7 2.028(8) 10_674
Cu1 O1 2.036(7) .
Cu1 N32 2.043(8) 14_675
Cu1 N2 2.330(10) .
Cu1 N8 2.522(8) 5_554
Cu1 Cu4 3.4124(14) 13_455
Cu2 N34 1.991(13) .
Cu2 N17 2.054(9) 13_545
Cu2 N5 2.111(8) .
Cu2 N23 2.157(9) .
Cu2 N16 2.163(9) 2_675
Cu2 O2 2.604(10) .
Cu3 N29 1.962(8) .
Cu3 N4 2.003(8) .
Cu3 N10 2.059(9) .
Cu3 N35 2.189(14) .
Cu3 N28 2.218(8) 14_665
Cu3 O2 2.569(10) .
Cu4 N20 1.964(7) 6_765
Cu4 N31 1.967(8) 2_775
Cu4 O1 1.995(7) 13_545
Cu4 N25 2.020(9) .
Cu4 N19 2.541(8) 9
Cu4 N1 2.538(12) 13_545
Cu4 Cu1 3.4124(14) 13_545
N1 N2 1.398(14) .
N1 Cu4 2.538(12) 13_455
N4 N5 1.366(10) .
N7 N8 1.381(11) .
N7 Cu1 2.028(8) 10_675
N8 Cu1 2.522(8) 5_545
N10 N11 1.389(11) .
N13 N14 1.385(12) .
N16 N17 1.378(12) .
N16 Cu2 2.163(9) 2_675
N17 Cu2 2.054(9) 13_455
N19 N20 1.375(10) .
N19 Cu4 2.541(8) 9_454
N20 Cu4 1.964(7) 6_764
N22 N23 1.386(11) .
N25 N26 1.370(13) .
N28 N29 1.381(11) .
N28 Cu3 2.218(8) 14_665
N31 N32 1.386(10) .
N31 Cu4 1.967(8) 2_775
N32 Cu1 2.043(8) 14_675
N34 N35 1.372(12) .
O1 Cu4 1.995(7) 13_455
O2 Cu3 2.569(10) 14_665
O2 Cu2 2.604(10) 14_665
O15 O18 1.51(2) .
O15 O16 1.50(2) .
O27B O27B 1.31(3) 14_665
O32 H32A 0.8564 .
O33 H33A 0.9193 .
O33 H33B 0.9931 .
O34 H34A 0.8977 .

loop_
_geom_torsion_atom_site_label_1
_geom_torsion_atom_site_label_2
_geom_torsion_atom_site_label_3
_geom_torsion_atom_site_label_4
_geom_torsion
_geom_torsion_site_symmetry_1
_geom_torsion_site_symmetry_4
C8 C3 C4 C5 -2.0(19) . .
N3 C3 C4 C5 -175.8(11) . .
C3 C4 C5 C6 0(2) . .
C4 C5 C6 C7 1.0(19) . .
C4 C5 C6 C9 175.8(12) . .
C5 C6 C7 C8 -1.1(17) . .
C9 C6 C7 C8 -175.7(10) . .
C4 C3 C8 C7 2.1(18) . .
N3 C3 C8 C7 175.4(11) . .
C6 C7 C8 C3 -0.4(18) . .
C5 C6 C9 C10 -46.1(16) . .
C7 C6 C9 C10 128.2(12) . .
C6 C9 C10 C11 137.0(12) . .
C6 C9 C10 C15 -39.5(17) . .
C15 C10 C11 C12 -3.0(19) . .
C9 C10 C11 C12 -179.5(11) . .
C10 C11 C12 C13 -6.9(19) . .
C11 C12 C13 C14 9.0(17) . .
C11 C12 C13 N6 -174.6(10) . .
C12 C13 C14 C15 -2(2) . .
N6 C13 C14 C15 -178.2(12) . .
C13 C14 C15 C10 -8(2) . .
C11 C10 C15 C14 10.3(19) . .
C9 C10 C15 C14 -173.1(12) . .
C25 C20 C21 C22 4.5(15) . .
N9 C20 C21 C22 -179.6(9) . .
C20 C21 C22 C23 -0.9(16) . .
C21 C22 C23 C24 -0.2(17) . .
C21 C22 C23 C26 -179.5(10) . .
C22 C23 C24 C25 -2.1(17) . .
C26 C23 C24 C25 177.2(10) . .
C21 C20 C25 C24 -6.9(16) . .
N9 C20 C25 C24 177.1(10) . .
C23 C24 C25 C20 5.7(17) . .
C22 C23 C26 C27 111.1(13) . .
C24 C23 C26 C27 -68.3(15) . .
C23 C26 C27 C32 154.0(11) . .
C23 C26 C27 C28 -26.4(18) . .
C32 C27 C28 C29 3.8(17) . .
C26 C27 C28 C29 -175.8(11) . .
C27 C28 C29 C30 -3.3(17) . .
C28 C29 C30 C31 0.6(16) . .
C28 C29 C30 N12 -179.7(10) . .
C29 C30 C31 C32 1.3(16) . .
N12 C30 C31 C32 -178.3(10) . .
C28 C27 C32 C31 -1.8(17) . .
C26 C27 C32 C31 177.9(11) . .
C30 C31 C32 C27 -0.8(17) . .
C42 C37 C38 C39 4.1(14) . .
N15 C37 C38 C39 -177.9(8) . .
C37 C38 C39 C40 -1.5(15) . .
C38 C39 C40 C41 -2.6(15) . .
C38 C39 C40 C43 174.7(10) . .
C39 C40 C41 C42 4.3(14) . .
C43 C40 C41 C42 -173.0(9) . .
C38 C37 C42 C41 -2.3(14) . .
N15 C37 C42 C41 179.7(8) . .
C40 C41 C42 C37 -2.0(14) . .
C39 C40 C43 C44 163.0(9) . .
C41 C40 C43 C44 -19.8(14) . .
C40 C43 C44 C49 111.9(12) . .
C40 C43 C44 C45 -65.0(13) . .
C49 C44 C45 C46 1.3(18) . .
C43 C44 C45 C46 178.3(11) . .
C44 C45 C46 C47 0.5(18) . .
C45 C46 C47 C48 -2.1(17) . .
C45 C46 C47 N18 178.3(10) . .
C46 C47 C48 C49 2.1(16) . .
N18 C47 C48 C49 -178.4(9) . .
C45 C44 C49 C48 -1.4(16) . .
C43 C44 C49 C48 -178.3(10) . .
C47 C48 C49 C44 -0.2(16) . .
C59 C54 C55 C56 1.4(16) . .
N21 C54 C55 C56 178.3(10) . .
C54 C55 C56 C57 1.9(18) . .
C55 C56 C57 C58 -1.8(18) . .
C55 C56 C57 C60 -178.0(11) . .
C56 C57 C58 C59 -1.8(17) . .
C60 C57 C58 C59 174.4(10) . .
C57 C58 C59 C54 5.0(17) . .
C55 C54 C59 C58 -4.7(16) . .
N21 C54 C59 C58 178.5(9) . .
C58 C57 C60 C61 116.9(13) . .
C56 C57 C60 C61 -67.1(15) . .
C57 C60 C61 C66 -28.6(17) . .
C57 C60 C61 C62 151.2(11) . .
C66 C61 C62 C63 -1.1(16) . .
C60 C61 C62 C63 179.1(10) . .
C61 C62 C63 C64 -1.3(16) . .
C62 C63 C64 C65 3.2(16) . .
C62 C63 C64 N24 -177.9(9) . .
C63 C64 C65 C66 -2.7(16) . .
N24 C64 C65 C66 178.4(9) . .
C62 C61 C66 C65 1.6(16) . .
C60 C61 C66 C65 -178.5(10) . .
C64 C65 C66 C61 0.2(17) . .
C76 C71 C72 C73 -3.7(17) . .
N33 C71 C72 C73 176.4(10) . .
C71 C72 C73 C74 -1.3(19) . .
C72 C73 C74 C75 9(2) . .
C72 C73 C74 C77 -177.8(13) . .
C73 C74 C75 C76 -13(2) . .
C77 C74 C75 C76 173.6(13) . .
C72 C71 C76 C75 -0.2(18) . .
N33 C71 C76 C75 179.8(11) . .
C74 C75 C76 C71 9.0(19) . .
C73 C74 C77 C78 122.4(16) . .
C75 C74 C77 C78 -65.1(19) . .
C74 C77 C78 C79 -29(2) . .
C74 C77 C78 C83 150.8(14) . .
C83 C78 C79 C80 4(2) . .
C77 C78 C79 C80 -177.0(14) . .
C78 C79 C80 C81 1(2) . .
C79 C80 C81 C82 -4(2) . .
C79 C80 C81 N36 179.5(13) . .
C80 C81 C82 C83 1(2) . .
N36 C81 C82 C83 178.2(14) . .
C81 C82 C83 C78 4(2) . .
C79 C78 C83 C82 -6(2) . .
C77 C78 C83 C82 174.6(16) . .
C93 C88 C89 C90 0.8(15) . .
N27 C88 C89 C90 -176.7(9) . .
C88 C89 C90 C91 -1.4(14) . .
C89 C90 C91 C92 -0.6(14) . .
C89 C90 C91 C94 177.3(9) . .
C90 C91 C92 C93 3.0(16) . .
C94 C91 C92 C93 -174.5(10) . .
C89 C88 C93 C92 1.5(14) . .
N27 C88 C93 C92 179.1(9) . .
C91 C92 C93 C88 -3.6(15) . .
C92 C91 C94 C95 -19.7(14) . .
C90 C91 C94 C95 162.6(8) . .
C91 C94 C95 C96 -68.8(13) . .
C91 C94 C95 C100 117.3(11) . .
C100 C95 C96 C97 -5.3(17) . .
C94 C95 C96 C97 -178.9(10) . .
C95 C96 C97 C98 5.8(17) . .
C96 C97 C98 C99 -0.9(16) . .
C96 C97 C98 N30 174.0(10) . .
C97 C98 C99 C100 -4.4(16) . .
N30 C98 C99 C100 -179.4(9) . .
C96 C95 C100 C99 -0.3(17) . .
C94 C95 C100 C99 173.6(9) . .
C98 C99 C100 C95 5.1(16) . .
N3 C1 N1 N2 2.7(16) . .
N3 C1 N1 Cu4 -158.6(10) . 13_455
N3 C2 N2 N1 18.9(16) . .
N3 C2 N2 Cu1 170.0(9) . .
C1 N1 N2 C2 -12.0(15) . .
Cu4 N1 N2 C2 154.8(8) 13_455 .
C1 N1 N2 Cu1 -170.0(9) . .
Cu4 N1 N2 Cu1 -3.2(11) 13_455 .
N13 Cu1 N2 C2 64.4(13) . .
N7 Cu1 N2 C2 -26.2(13) 10_674 .
O1 Cu1 N2 C2 -116.5(13) . .
N32 Cu1 N2 C2 158.1(13) 14_675 .
N8 Cu1 N2 C2 -151(3) 5_554 .
Cu4 Cu1 N2 C2 -146.3(14) 13_455 .
N13 Cu1 N2 N1 -147.0(9) . .
N7 Cu1 N2 N1 122.5(9) 10_674 .
O1 Cu1 N2 N1 32.2(9) . .
N32 Cu1 N2 N1 -53.2(9) 14_675 .
N8 Cu1 N2 N1 -2(4) 5_554 .
Cu4 Cu1 N2 N1 2.3(8) 13_455 .
N2 C2 N3 C1 -17.0(15) . .
N2 C2 N3 C3 173.8(11) . .
N1 C1 N3 C2 7.9(15) . .
N1 C1 N3 C3 177.2(11) . .
C8 C3 N3 C2 -48.8(18) . .
C4 C3 N3 C2 124.8(15) . .
C8 C3 N3 C1 144.6(14) . .
C4 C3 N3 C1 -41.8(18) . .
N6 C16 N4 N5 1.2(11) . .
N6 C16 N4 Cu3 169.1(6) . .
N29 Cu3 N4 C16 176(3) . .
N10 Cu3 N4 C16 -27.2(9) . .
N35 Cu3 N4 C16 -118.3(9) . .
N28 Cu3 N4 C16 70.4(9) 14_665 .
O2 Cu3 N4 C16 150.0(9) . .
N29 Cu3 N4 N5 -17(4) . .
N10 Cu3 N4 N5 139.1(8) . .
N35 Cu3 N4 N5 48.0(8) . .
N28 Cu3 N4 N5 -123.3(7) 14_665 .
O2 Cu3 N4 N5 -43.7(7) . .
N6 C17 N5 N4 -3.3(12) . .
N6 C17 N5 Cu2 -178.3(6) . .
C16 N4 N5 C17 1.3(12) . .
Cu3 N4 N5 C17 -167.6(7) . .
C16 N4 N5 Cu2 176.8(6) . .
Cu3 N4 N5 Cu2 7.9(10) . .
N34 Cu2 N5 C17 112.7(10) . .
N17 Cu2 N5 C17 -134(2) 13_545 .
N23 Cu2 N5 C17 23.7(10) . .
N16 Cu2 N5 C17 -70.7(10) 2_675 .
O2 Cu2 N5 C17 -153.2(10) . .
N34 Cu2 N5 N4 -61.7(8) . .
N17 Cu2 N5 N4 51(3) 13_545 .
N23 Cu2 N5 N4 -150.7(8) . .
N16 Cu2 N5 N4 114.9(8) 2_675 .
O2 Cu2 N5 N4 32.3(7) . .
N4 C16 N6 C17 -3.0(10) . .
N4 C16 N6 C13 -173.4(9) . .
N5 C17 N6 C16 3.9(11) . .
N5 C17 N6 C13 174.2(9) . .
C14 C13 N6 C16 128.5(12) . .
C12 C13 N6 C16 -47.6(15) . .
C14 C13 N6 C17 -39.7(16) . .
C12 C13 N6 C17 144.1(11) . .
N9 C18 N7 N8 0.4(10) . .
N9 C18 N7 Cu1 176.8(6) . 10_675
N9 C19 N8 N7 0.4(10) . .
N9 C19 N8 Cu1 -157.7(6) . 5_545
C18 N7 N8 C19 -0.5(10) . .
Cu1 N7 N8 C19 -177.2(6) 10_675 .
C18 N7 N8 Cu1 151.7(7) . 5_545
Cu1 N7 N8 Cu1 -24.9(11) 10_675 5_545
N8 C19 N9 C18 -0.1(11) . .
N8 C19 N9 C20 175.2(9) . .
N7 C18 N9 C19 -0.2(11) . .
N7 C18 N9 C20 -175.3(9) . .
C25 C20 N9 C19 -37.9(14) . .
C21 C20 N9 C19 146.1(10) . .
C25 C20 N9 C18 136.3(11) . .
C21 C20 N9 C18 -39.7(15) . .
N12 C33 N10 N11 2.8(11) . .
N12 C33 N10 Cu3 -179.5(7) . .
N29 Cu3 N10 C33 -49.5(10) . .
N4 Cu3 N10 C33 133.0(9) . .
N35 Cu3 N10 C33 -140.7(10) . .
N28 Cu3 N10 C33 40.4(10) 14_665 .
O2 Cu3 N10 C33 65(7) . .
N29 Cu3 N10 N11 127.8(7) . .
N4 Cu3 N10 N11 -49.7(7) . .
N35 Cu3 N10 N11 36.7(7) . .
N28 Cu3 N10 N11 -142.2(6) 14_665 .
O2 Cu3 N10 N11 -117(6) . .
N12 C34 N11 N10 0.8(11) . .
C33 N10 N11 C34 -2.1(10) . .
Cu3 N10 N11 C34 179.8(7) . .
N10 C33 N12 C34 -2.4(11) . .
N10 C33 N12 C30 177.1(9) . .
N11 C34 N12 C33 1.0(12) . .
N11 C34 N12 C30 -178.5(9) . .
C29 C30 N12 C33 44.5(15) . .
C31 C30 N12 C33 -135.8(11) . .
C29 C30 N12 C34 -136.1(11) . .
C31 C30 N12 C34 43.6(15) . .
N15 C35 N13 N14 1.1(11) . .
N15 C35 N13 Cu1 -171.0(6) . .
N7 Cu1 N13 C35 124.7(8) 10_674 .
O1 Cu1 N13 C35 16(3) . .
N32 Cu1 N13 C35 -66.9(9) 14_675 .
N2 Cu1 N13 C35 24.0(9) . .
N8 Cu1 N13 C35 -152.5(8) 5_554 .
Cu4 Cu1 N13 C35 -30.5(10) 13_455 .
N7 Cu1 N13 N14 -46.1(7) 10_674 .
O1 Cu1 N13 N14 -155(3) . .
N32 Cu1 N13 N14 122.3(7) 14_675 .
N2 Cu1 N13 N14 -146.8(7) . .
N8 Cu1 N13 N14 36.7(7) 5_554 .
Cu4 Cu1 N13 N14 158.7(5) 13_455 .
N15 C36 N14 N13 -1.9(10) . .
C35 N13 N14 C36 0.5(10) . .
Cu1 N13 N14 C36 173.2(6) . .
N13 C35 N15 C36 -2.1(11) . .
N13 C35 N15 C37 -178.6(8) . .
N14 C36 N15 C35 2.5(10) . .
N14 C36 N15 C37 179.2(8) . .
C42 C37 N15 C35 35.4(14) . .
C38 C37 N15 C35 -142.7(10) . .
C42 C37 N15 C36 -140.4(9) . .
C38 C37 N15 C36 41.5(13) . .
N18 C51 N16 N17 0.5(11) . .
N18 C51 N16 Cu2 -178.8(7) . 2_675
N18 C50 N17 N16 1.0(11) . .
N18 C50 N17 Cu2 -174.4(7) . 13_455
C51 N16 N17 C50 -0.9(11) . .
Cu2 N16 N17 C50 178.4(7) 2_675 .
C51 N16 N17 Cu2 174.9(7) . 13_455
Cu2 N16 N17 Cu2 -5.8(11) 2_675 13_455
N16 C51 N18 C50 0.1(12) . .
N16 C51 N18 C47 -179.0(10) . .
N17 C50 N18 C51 -0.7(12) . .
N17 C50 N18 C47 178.4(10) . .
C46 C47 N18 C51 -35.5(16) . .
C48 C47 N18 C51 145.0(11) . .
C46 C47 N18 C50 145.5(11) . .
C48 C47 N18 C50 -34.0(16) . .
N21 C52 N19 N20 -0.2(10) . .
N21 C52 N19 Cu4 167.9(6) . 9_454
N21 C53 N20 N19 0.8(10) . .
N21 C53 N20 Cu4 -172.5(6) . 6_764
C52 N19 N20 C53 -0.4(10) . .
Cu4 N19 N20 C53 -168.4(6) 9_454 .
C52 N19 N20 Cu4 173.1(6) . 6_764
Cu4 N19 N20 Cu4 5.1(10) 9_454 6_764
N20 C53 N21 C52 -0.9(10) . .
N20 C53 N21 C54 171.5(8) . .
N19 C52 N21 C53 0.7(11) . .
N19 C52 N21 C54 -171.7(9) . .
C55 C54 N21 C53 -27.5(14) . .
C59 C54 N21 C53 149.4(10) . .
C55 C54 N21 C52 143.2(10) . .
C59 C54 N21 C52 -39.8(14) . .
N24 C67 N22 N23 -0.3(13) . .
N24 C68 N23 N22 -2.0(11) . .
N24 C68 N23 Cu2 -177.9(6) . .
C67 N22 N23 C68 1.5(12) . .
C67 N22 N23 Cu2 178.1(7) . .
N34 Cu2 N23 C68 130.7(10) . .
N17 Cu2 N23 C68 34.5(10) 13_545 .
N5 Cu2 N23 C68 -142.6(10) . .
N16 Cu2 N23 C68 -53.3(10) 2_675 .
O2 Cu2 N23 C68 -73(6) . .
N34 Cu2 N23 N22 -44.9(7) . .
N17 Cu2 N23 N22 -141.2(7) 13_545 .
N5 Cu2 N23 N22 41.8(7) . .
N16 Cu2 N23 N22 131.0(7) 2_675 .
O2 Cu2 N23 N22 112(6) . .
N22 C67 N24 C68 -0.8(13) . .
N22 C67 N24 C64 -178.0(10) . .
N23 C68 N24 C67 1.7(11) . .
N23 C68 N24 C64 178.9(9) . .
C65 C64 N24 C67 -141.4(11) . .
C63 C64 N24 C67 39.7(15) . .
C65 C64 N24 C68 42.2(15) . .
C63 C64 N24 C68 -136.7(10) . .
N27 C87 N25 N26 -2.3(11) . .
N27 C87 N25 Cu4 177.2(6) . .
N20 Cu4 N25 C87 -135.8(9) 6_765 .
N31 Cu4 N25 C87 48.8(9) 2_775 .
O1 Cu4 N25 C87 -36(3) 13_545 .
N19 Cu4 N25 C87 140.5(9) 9 .
N1 Cu4 N25 C87 -42.3(9) 13_545 .
Cu1 Cu4 N25 C87 6.5(11) 13_545 .
N20 Cu4 N25 N26 43.7(7) 6_765 .
N31 Cu4 N25 N26 -131.8(7) 2_775 .
O1 Cu4 N25 N26 143.2(19) 13_545 .
N19 Cu4 N25 N26 -40.1(7) 9 .
N1 Cu4 N25 N26 137.2(7) 13_545 .
Cu1 Cu4 N25 N26 -174.1(5) 13_545 .
N27 C86 N26 N25 2.6(12) . .
C87 N25 N26 C86 -0.1(11) . .
Cu4 N25 N26 C86 -179.7(7) . .
N26 C86 N27 C87 -3.8(12) . .
N26 C86 N27 C88 176.7(9) . .
N25 C87 N27 C86 3.7(11) . .
N25 C87 N27 C88 -176.8(9) . .
C89 C88 N27 C86 19.9(15) . .
C93 C88 N27 C86 -157.7(10) . .
C89 C88 N27 C87 -159.4(9) . .
C93 C88 N27 C87 23.0(14) . .
N30 C102 N28 N29 1.5(11) . .
N30 C102 N28 Cu3 -173.0(6) . 14_665
N30 C101 N29 N28 2.2(11) . .
N30 C101 N29 Cu3 -177.2(7) . .
C102 N28 N29 C101 -2.3(11) . .
Cu3 N28 N29 C101 172.6(7) 14_665 .
C102 N28 N29 Cu3 177.1(7) . .
Cu3 N28 N29 Cu3 -8.0(10) 14_665 .
N4 Cu3 N29 C101 122(3) . .
N10 Cu3 N29 C101 -33.8(9) . .
N35 Cu3 N29 C101 57.4(9) . .
N28 Cu3 N29 C101 -131.4(9) 14_665 .
O2 Cu3 N29 C101 148.9(9) . .
N4 Cu3 N29 N28 -57(3) . .
N10 Cu3 N29 N28 146.8(7) . .
N35 Cu3 N29 N28 -121.9(8) . .
N28 Cu3 N29 N28 49.3(7) 14_665 .
O2 Cu3 N29 N28 -30.4(7) . .
N29 C101 N30 C102 -1.3(11) . .
N29 C101 N30 C98 179.2(10) . .
N28 C102 N30 C101 -0.2(12) . .
N28 C102 N30 C98 179.3(10) . .
C97 C98 N30 C101 -35.0(16) . .
C99 C98 N30 C101 140.0(11) . .
C97 C98 N30 C102 145.7(11) . .
C99 C98 N30 C102 -39.4(15) . .
N33 C70 N31 N32 0.6(11) . .
N33 C70 N31 Cu4 -176.9(6) . 2_775
N33 C69 N32 N31 0.1(10) . .
N33 C69 N32 Cu1 -170.4(6) . 14_675
C70 N31 N32 C69 -0.4(10) . .
Cu4 N31 N32 C69 177.4(6) 2_775 .
C70 N31 N32 Cu1 171.5(6) . 14_675
Cu4 N31 N32 Cu1 -10.7(9) 2_775 14_675
N32 C69 N33 C70 0.3(10) . .
N32 C69 N33 C71 -179.5(8) . .
N31 C70 N33 C69 -0.5(11) . .
N31 C70 N33 C71 179.3(8) . .
C76 C71 N33 C69 -35.9(15) . .
C72 C71 N33 C69 144.0(10) . .
C76 C71 N33 C70 144.3(11) . .
C72 C71 N33 C70 -35.8(14) . .
N36 C85 N34 N35 -1.4(18) . .
N36 C85 N34 Cu2 167.9(9) . .
N17 Cu2 N34 C85 70.4(14) 13_545 .
N5 Cu2 N34 C85 -116.9(14) . .
N23 Cu2 N34 C85 -25.8(14) . .
N16 Cu2 N34 C85 -156(4) 2_675 .
O2 Cu2 N34 C85 155.5(14) . .
N17 Cu2 N34 N35 -121.9(10) 13_545 .
N5 Cu2 N34 N35 50.8(10) . .
N23 Cu2 N34 N35 141.9(10) . .
N16 Cu2 N34 N35 11(5) 2_675 .
O2 Cu2 N34 N35 -36.8(10) . .
N36 C84 N35 N34 0.8(17) . .
N36 C84 N35 Cu3 -172.9(9) . .
C85 N34 N35 C84 0.4(16) . .
Cu2 N34 N35 C84 -170.3(9) . .
C85 N34 N35 Cu3 175.2(9) . .
Cu2 N34 N35 Cu3 4.5(14) . .
N29 Cu3 N35 C84 -70.2(14) . .
N4 Cu3 N35 C84 115.4(14) . .
N10 Cu3 N35 C84 25.3(14) . .
N28 Cu3 N35 C84 -162(2) 14_665 .
O2 Cu3 N35 C84 -156.0(13) . .
N29 Cu3 N35 N34 116.8(10) . .
N4 Cu3 N35 N34 -57.6(10) . .
N10 Cu3 N35 N34 -147.7(10) . .
N28 Cu3 N35 N34 25(3) 14_665 .
O2 Cu3 N35 N34 31.0(10) . .
N35 C84 N36 C85 -1.5(15) . .
N35 C84 N36 C81 171.2(13) . .
N34 C85 N36 C84 1.8(16) . .
N34 C85 N36 C81 -170.6(13) . .
C82 C81 N36 C84 125.9(18) . .
C80 C81 N36 C84 -57(2) . .
C82 C81 N36 C85 -64(2) . .
C80 C81 N36 C85 112.9(18) . .
N13 Cu1 O1 Cu4 -53(3) . 13_455
N7 Cu1 O1 Cu4 -162.0(4) 10_674 13_455
N32 Cu1 O1 Cu4 29.9(4) 14_675 13_455
N2 Cu1 O1 Cu4 -61.5(4) . 13_455
N8 Cu1 O1 Cu4 115.1(3) 5_554 13_455
N29 Cu3 O2 Cu3 45.7(2) . 14_665
N4 Cu3 O2 Cu3 -137.0(2) . 14_665
N10 Cu3 O2 Cu3 -69(6) . 14_665
N35 Cu3 O2 Cu3 136.6(3) . 14_665
N28 Cu3 O2 Cu3 -44.3(2) 14_665 14_665
N29 Cu3 O2 Cu2 144(6) . 14_665
N4 Cu3 O2 Cu2 -39(6) . 14_665
N10 Cu3 O2 Cu2 29(11) . 14_665
N35 Cu3 O2 Cu2 -125(6) . 14_665
N28 Cu3 O2 Cu2 54(6) 14_665 14_665
N29 Cu3 O2 Cu2 -129.8(2) . .
N4 Cu3 O2 Cu2 47.4(2) . .
N10 Cu3 O2 Cu2 115(6) . .
N35 Cu3 O2 Cu2 -38.9(3) . .
N28 Cu3 O2 Cu2 140.2(2) 14_665 .
N34 Cu2 O2 Cu3 42.6(3) . .
N17 Cu2 O2 Cu3 138.6(3) 13_545 .
N5 Cu2 O2 Cu3 -43.9(2) . .
N23 Cu2 O2 Cu3 -114(6) . .
N16 Cu2 O2 Cu3 -133.4(2) 2_675 .
N34 Cu2 O2 Cu3 -56(6) . 14_665
N17 Cu2 O2 Cu3 40(6) 13_545 14_665
N5 Cu2 O2 Cu3 -142(6) . 14_665
N23 Cu2 O2 Cu3 147(5) . 14_665
N16 Cu2 O2 Cu3 128(6) 2_675 14_665
N34 Cu2 O2 Cu2 -141.8(3) . 14_665
N17 Cu2 O2 Cu2 -45.8(3) 13_545 14_665
N5 Cu2 O2 Cu2 131.6(2) . 14_665
N23 Cu2 O2 Cu2 61(6) . 14_665
N16 Cu2 O2 Cu2 42.1(2) 2_675 14_665
O16 Cl4 O15 O18 -116.7(11) . .
O17 Cl4 O15 O18 112(5) . .
O18 Cl4 O15 O16 116.7(11) . .
O17 Cl4 O15 O16 -131(5) . .
O18 Cl4 O16 O15 -81.2(19) . .
O17 Cl4 O16 O15 163(2) . .
O18 O15 O16 Cl4 59.5(16) . .
O16 Cl4 O18 O15 84.4(19) . .
O17 Cl4 O18 O15 -159(2) . .
O16 O15 O18 Cl4 -55.8(15) . .
O28 Cl7 O27B O27B -97.8(13) . 14_665
O28 Cl7 O27B O27B 117.5(11) 14_665 14_665
